data_7036575
loop_
_publ_author_name
'Ahmed, Naushad'
'Upadhyay, Apoorva'
'Rajeshkumar, Thayalan'
'Vaidya, Shefali'
'Schnack, J\"urgen'
'Rajaraman, Gopalan'
'Shanmugam, Maheswaran'

_publ_section_title
;
 Carboxylate free \m-oxo bridged ferric wheel with a record exchange
 coupling.
;
_journal_issue 43
_journal_name_full 'Dalton transactions (Cambridge, England : 2003)'
_journal_page_first 18743
_journal_page_last 18747
_journal_paper_doi 10.1039/c5dt02695d
_journal_volume 44
_journal_year 2015
_chemical_formula_sum 'C123 H111 Fe8 N8 O28'
_chemical_formula_weight 2596.00
_space_group_IT_number 14
_symmetry_cell_setting monoclinic
_symmetry_space_group_name_Hall '-P 2yn'
_symmetry_space_group_name_H-M 'P 1 21/n 1'
_atom_sites_solution_hydrogens geom
_atom_sites_solution_primary direct
_atom_sites_solution_secondary difmap
_audit_creation_method SHELXL-97
_audit_update_record
;
2015-07-10 deposited with the CCDC.
2015-09-17 downloaded from the CCDC.
;
_cell_angle_alpha 90.00
_cell_angle_beta 90.321(4)
_cell_angle_gamma 90.00
_cell_formula_units_Z 4
_cell_length_a 23.091(6)
_cell_length_b 24.427(6)
_cell_length_c 23.572(6)
_cell_measurement_temperature 100(2)
_cell_measurement_theta_max 28.0
_cell_measurement_theta_min 3.04
_cell_volume 13295(6)
_computing_cell_refinement
;
CrystalClear-SM Expert 2.1 b24 (Rigaku, 2012)
;
_computing_data_collection
;
CrystalClear-SM Expert 2.1 b24 (Rigaku, 2012)
;
_computing_data_reduction
;
CrystalClear-SM Expert 2.1 b24 (Rigaku, 2012)
;
_computing_molecular_graphics 'Bruker SHELXTL'
_computing_publication_material 'Bruker SHELXTL'
_computing_structure_refinement 'SHELXL-97 (Sheldrick, 2008)'
_computing_structure_solution 'SHELXS-97 (Sheldrick, 2008)'
_diffrn_ambient_temperature 100(2)
_diffrn_measured_fraction_theta_full 0.988
_diffrn_measured_fraction_theta_max 0.988
_diffrn_measurement_device_type
;
Rigaku Saturn724+ (4x4 bin mode)
;
_diffrn_radiation_monochromator graphite
_diffrn_radiation_source 'fine-focus sealed tube'
_diffrn_radiation_type MoK\a
_diffrn_radiation_wavelength 0.71070
_diffrn_reflns_av_R_equivalents 0.0738
_diffrn_reflns_av_sigmaI/netI 0.0705
_diffrn_reflns_limit_h_max 30
_diffrn_reflns_limit_h_min -30
_diffrn_reflns_limit_k_max 32
_diffrn_reflns_limit_k_min -23
_diffrn_reflns_limit_l_max 31
_diffrn_reflns_limit_l_min -31
_diffrn_reflns_number 140602
_diffrn_reflns_theta_full 28.00
_diffrn_reflns_theta_max 28.00
_diffrn_reflns_theta_min 3.04
_exptl_absorpt_coefficient_mu 0.917
_exptl_absorpt_correction_T_max 0.9303
_exptl_absorpt_correction_T_min 0.7965
_exptl_absorpt_correction_type numerical
_exptl_crystal_colour 'Red Brown'
_exptl_crystal_density_diffrn 1.297
_exptl_crystal_density_method 'not measured'
_exptl_crystal_description Needle
_exptl_crystal_F_000 5348
_exptl_crystal_size_max 0.26
_exptl_crystal_size_mid 0.09
_exptl_crystal_size_min 0.08
_refine_diff_density_max 2.454
_refine_diff_density_min -0.856
_refine_diff_density_rms 0.123
_refine_ls_extinction_method none
_refine_ls_goodness_of_fit_ref 1.088
_refine_ls_hydrogen_treatment constr
_refine_ls_matrix_type full
_refine_ls_number_parameters 1440
_refine_ls_number_reflns 31723
_refine_ls_number_restraints 149
_refine_ls_restrained_S_all 1.087
_refine_ls_R_factor_all 0.1085
_refine_ls_R_factor_gt 0.0841
_refine_ls_shift/su_max 0.001
_refine_ls_shift/su_mean 0.000
_refine_ls_structure_factor_coef Fsqd
_refine_ls_weighting_details 'calc w=1/[\s^2^(Fo^2^)+(0.0782P)^2^+41.0450P] where P=(Fo^2^+2Fc^2^)/3'
_refine_ls_weighting_scheme calc
_refine_ls_wR_factor_gt 0.1932
_refine_ls_wR_factor_ref 0.2088
_reflns_number_gt 24534
_reflns_number_total 31723
_reflns_threshold_expression >2sigma(I)
_cod_data_source_file c5dt02695d2.cif
_cod_data_source_block Fe8
_cod_depositor_comments
;
The following automatic conversions were performed:

'_symmetry_cell_setting' value 'Monoclinic' changed to 'monoclinic'
according to
/usr/data/users/saulius/crontab/automatic-downloads/rss-feeds/RSC/lib/dictionaries/cif_core.dic
dictionary named 'cif_core.dic' version 2.4.2 from 2011-04-26.

'_exptl_absorpt_correction_type' value 'Numerical' changed to
'numerical' according to
/usr/data/users/saulius/crontab/automatic-downloads/rss-feeds/RSC/lib/dictionaries/cif_core.dic
dictionary named 'cif_core.dic' version 2.4.2 from 2011-04-26.

Automatic conversion script
Id: cif_fix_values 3271 2015-04-21 07:52:19Z andrius 

 Adding full bibliography for 7036575.cif.
;
_cod_original_sg_symbol_H-M P2(1)/n
_cod_database_code 7036575

loop_
_symmetry_equiv_pos_as_xyz
'x, y, z'
'-x+1/2, y+1/2, -z+1/2'
'-x, -y, -z'
'x-1/2, -y-1/2, z-1/2'

loop_
_atom_site_label
_atom_site_type_symbol
_atom_site_fract_x
_atom_site_fract_y
_atom_site_fract_z
_atom_site_U_iso_or_equiv
_atom_site_adp_type
_atom_site_occupancy
_atom_site_symmetry_multiplicity
_atom_site_calc_flag
_atom_site_refinement_flags
_atom_site_disorder_assembly
_atom_site_disorder_group
Fe1 Fe 0.43103(2) 0.72589(3) 0.11211(2) 0.01557(13) Uani 1 1 d . . .
Fe2 Fe 0.49312(2) 0.71858(2) -0.00637(2) 0.01464(13) Uani 1 1 d . . .
Fe3 Fe 0.63130(2) 0.73525(3) -0.04915(2) 0.01721(13) Uani 1 1 d . . .
Fe4 Fe 0.75480(2) 0.74876(3) 0.00542(2) 0.01804(14) Uani 1 1 d . . .
Fe5 Fe 0.79937(3) 0.77180(3) 0.14256(2) 0.02538(16) Uani 1 1 d . A .
Fe6 Fe 0.73746(3) 0.77623(3) 0.25997(2) 0.02119(14) Uani 1 1 d . . .
Fe7 Fe 0.59832(2) 0.76717(3) 0.30399(2) 0.02036(14) Uani 1 1 d . B .
Fe8 Fe 0.47868(2) 0.74017(3) 0.24732(2) 0.01852(14) Uani 1 1 d . . .
O1 O 0.57022(12) 0.73007(13) -0.00227(12) 0.0206(6) Uani 1 1 d . . .
O2 O 0.75731(14) 0.75790(14) 0.08062(12) 0.0268(7) Uani 1 1 d . . .
O3 O 0.66016(13) 0.76986(14) 0.25864(12) 0.0250(7) Uani 1 1 d . . .
O4 O 0.48069(12) 0.73562(12) 0.17070(11) 0.0183(6) Uani 1 1 d . . .
O11 O 0.36852(12) 0.67550(13) 0.12197(12) 0.0205(6) Uani 1 1 d . . .
O12 O 0.45652(12) 0.77156(12) 0.04776(11) 0.0188(6) Uani 1 1 d . . .
O13 O 0.30356(14) 0.58630(15) 0.11932(16) 0.0340(8) Uani 1 1 d . . .
O31 O 0.45832(12) 0.75256(13) -0.07127(11) 0.0188(6) Uani 1 1 d . . .
O32 O 0.47102(12) 0.67313(12) 0.05929(11) 0.0181(6) Uani 1 1 d . . .
O33 O 0.41306(13) 0.82513(13) -0.14108(12) 0.0243(7) Uani 1 1 d . . .
O51 O 0.62830(13) 0.68731(13) -0.11341(12) 0.0228(7) Uani 1 1 d . . .
O52 O 0.68598(12) 0.79110(13) -0.02153(12) 0.0214(6) Uani 1 1 d . . .
O53 O 0.64390(14) 0.60310(15) -0.18046(13) 0.0301(8) Uani 1 1 d . . .
O71 O 0.80561(13) 0.79615(15) -0.03475(14) 0.0308(8) Uani 1 1 d . . .
O72 O 0.69629(12) 0.69202(13) -0.01462(12) 0.0216(6) Uani 1 1 d . . .
O73 O 0.85318(15) 0.88404(16) -0.08169(16) 0.0408(9) Uani 1 1 d . . .
O91 O 0.87135(14) 0.73286(17) 0.14875(14) 0.0361(9) Uani 1 1 d . . .
O92 O 0.76238(15) 0.82366(14) 0.19526(13) 0.0303(8) Uani 1 1 d . A .
O93 O 0.94694(16) 0.6541(2) 0.16263(18) 0.0536(12) Uani 1 1 d . A .
O111 O 0.76405(14) 0.83018(15) 0.31427(12) 0.0286(7) Uani 1 1 d . . .
O112 O 0.76741(13) 0.72413(14) 0.20328(12) 0.0243(7) Uani 1 1 d . . .
O113 O 0.78793(15) 0.92614(16) 0.37137(15) 0.0374(9) Uani 1 1 d . . .
O131 O 0.61229(14) 0.73141(15) 0.37445(12) 0.0289(7) Uani 1 1 d . . .
O132 O 0.52994(13) 0.80308(14) 0.27052(13) 0.0272(7) Uani 1 1 d . B .
O133 O 0.62301(18) 0.65587(18) 0.45228(14) 0.0438(10) Uani 1 1 d . B .
O151 O 0.41287(13) 0.77700(14) 0.27765(12) 0.0253(7) Uani 1 1 d . . .
O152 O 0.54912(12) 0.70411(13) 0.27627(12) 0.0219(6) Uani 1 1 d . . .
O153 O 0.34302(16) 0.85322(16) 0.31509(16) 0.0406(9) Uani 1 1 d . . .
N11 N 0.37211(14) 0.78941(15) 0.13185(13) 0.0179(7) Uani 1 1 d . . .
N31 N 0.49491(14) 0.64479(15) -0.05348(14) 0.0165(7) Uani 1 1 d . . .
N51 N 0.59762(14) 0.79729(16) -0.10301(14) 0.0194(7) Uani 1 1 d . . .
N71 N 0.81758(15) 0.68709(16) -0.00173(14) 0.0215(8) Uani 1 1 d . . .
N91 N 0.8472(2) 0.8384(2) 0.10970(16) 0.0410(12) Uani 1 1 d . . .
N111 N 0.75868(14) 0.71545(17) 0.31955(14) 0.0214(8) Uani 1 1 d . . .
N131 N 0.61586(15) 0.84181(17) 0.34703(16) 0.0256(8) Uani 1 1 d . . .
N151 N 0.43474(15) 0.66534(17) 0.26132(14) 0.0221(8) Uani 1 1 d . . .
C10A C 0.80402(19) 0.89271(17) 0.1017(2) 0.039(3) Uani 0.427(14) 1 d PGU A 2
C10F C 0.8050(2) 0.92020(19) 0.0501(3) 0.040(3) Uani 0.427(14) 1 d PGU A 2
H10F H 0.8304 0.9085 0.0209 0.048 Uiso 0.427(14) 1 calc PR A 2
C10E C 0.7687(3) 0.9648(2) 0.0411(3) 0.044(4) Uani 0.427(14) 1 d PGU A 2
H10E H 0.7694 0.9836 0.0058 0.052 Uiso 0.427(14) 1 calc PR A 2
C10D C 0.7315(3) 0.9820(2) 0.0837(4) 0.046(4) Uani 0.427(14) 1 d PGU A 2
H10D H 0.7067 1.0125 0.0775 0.056 Uiso 0.427(14) 1 calc PR A 2
C10C C 0.7306(3) 0.9545(2) 0.1353(3) 0.046(3) Uani 0.427(14) 1 d PGU A 2
H10C H 0.7051 0.9662 0.1644 0.056 Uiso 0.427(14) 1 calc PR A 2
C10B C 0.7668(2) 0.9098(2) 0.1443(3) 0.040(3) Uani 0.427(14) 1 d PGU A 2
C11 C 0.28971(17) 0.73111(19) 0.15588(16) 0.0195(9) Uani 1 1 d . . .
C12 C 0.31419(17) 0.6804(2) 0.13896(17) 0.0214(9) Uani 1 1 d . . .
C13 C 0.27825(19) 0.6334(2) 0.13958(18) 0.0248(9) Uani 1 1 d . . .
C14 C 0.22128(19) 0.6374(2) 0.1587(2) 0.0322(11) Uani 1 1 d . . .
H14 H 0.1975 0.6056 0.1590 0.039 Uiso 1 1 calc R . .
C15 C 0.19902(19) 0.6864(2) 0.17733(19) 0.0292(11) Uani 1 1 d . . .
H15 H 0.1606 0.6880 0.1913 0.035 Uiso 1 1 calc R . .
C16 C 0.23161(18) 0.7327(2) 0.17585(18) 0.0246(10) Uani 1 1 d . . .
H16 H 0.2155 0.7664 0.1882 0.030 Uiso 1 1 calc R . .
C17 C 0.31992(17) 0.7822(2) 0.15157(16) 0.0208(9) Uani 1 1 d . . .
H17 H 0.3000 0.8139 0.1643 0.025 Uiso 1 1 calc R . .
C18 C 0.39523(17) 0.84345(19) 0.13287(17) 0.0200(9) Uani 1 1 d . . .
C19 C 0.4291(2) 0.86078(19) 0.08633(18) 0.0245(9) Uani 1 1 d . . .
C20 C 0.4519(2) 0.9137(2) 0.08771(18) 0.0270(10) Uani 1 1 d . . .
H20 H 0.4746 0.9263 0.0569 0.032 Uiso 1 1 calc R . .
C21 C 0.4418(2) 0.9483(2) 0.1336(2) 0.0304(10) Uani 1 1 d . . .
H21 H 0.4572 0.9844 0.1337 0.037 Uiso 1 1 calc R . .
C22 C 0.4093(2) 0.9300(2) 0.17926(19) 0.0287(10) Uani 1 1 d . . .
H22 H 0.4023 0.9536 0.2105 0.034 Uiso 1 1 calc R . .
C23 C 0.38706(18) 0.87756(19) 0.17926(17) 0.0211(9) Uani 1 1 d . . .
H23 H 0.3661 0.8647 0.2112 0.025 Uiso 1 1 calc R . .
C24 C 0.4376(2) 0.82550(19) 0.03475(18) 0.0266(10) Uani 1 1 d . . .
H24A H 0.4006 0.8234 0.0135 0.032 Uiso 1 1 calc R . .
H24B H 0.4665 0.8431 0.0098 0.032 Uiso 1 1 calc R . .
C25 C 0.2639(3) 0.5440(3) 0.1023(3) 0.0450(14) Uiso 1 1 d . . .
H25A H 0.2429 0.5306 0.1356 0.068 Uiso 1 1 calc R . .
H25B H 0.2854 0.5137 0.0852 0.068 Uiso 1 1 calc R . .
H25C H 0.2362 0.5587 0.0746 0.068 Uiso 1 1 calc R . .
C31 C 0.45385(17) 0.68106(18) -0.14104(16) 0.0182(8) Uani 1 1 d . . .
C32 C 0.44516(16) 0.73581(19) -0.12249(16) 0.0175(8) Uani 1 1 d . . .
C33 C 0.42133(18) 0.77313(19) -0.16251(17) 0.0209(9) Uani 1 1 d . . .
C34 C 0.40780(19) 0.7576(2) -0.21755(18) 0.0245(9) Uani 1 1 d . . .
H34 H 0.3924 0.7837 -0.2435 0.029 Uiso 1 1 calc R . .
C35 C 0.4169(2) 0.7033(2) -0.23467(18) 0.0298(11) Uani 1 1 d . . .
H35 H 0.4077 0.6925 -0.2724 0.036 Uiso 1 1 calc R . .
C36 C 0.4389(2) 0.6663(2) -0.19736(18) 0.0255(10) Uani 1 1 d . . .
H36 H 0.4443 0.6295 -0.2093 0.031 Uiso 1 1 calc R . .
C37 C 0.47847(17) 0.63950(18) -0.10611(16) 0.0186(8) Uani 1 1 d . . .
H37 H 0.4834 0.6044 -0.1229 0.022 Uiso 1 1 calc R . .
C38 C 0.52445(16) 0.59945(18) -0.02798(17) 0.0177(8) Uani 1 1 d . . .
C39 C 0.51124(18) 0.58554(18) 0.02861(17) 0.0197(8) Uani 1 1 d . . .
C40 C 0.5395(2) 0.54070(19) 0.05283(18) 0.0249(9) Uani 1 1 d . . .
H40 H 0.5313 0.5310 0.0910 0.030 Uiso 1 1 calc R . .
C41 C 0.5792(2) 0.5101(2) 0.0225(2) 0.0282(10) Uani 1 1 d . . .
H41 H 0.5974 0.4792 0.0396 0.034 Uiso 1 1 calc R . .
C42 C 0.59220(19) 0.52448(19) -0.0325(2) 0.0264(10) Uani 1 1 d . . .
H42 H 0.6190 0.5032 -0.0535 0.032 Uiso 1 1 calc R . .
C43 C 0.56634(17) 0.56984(19) -0.05731(18) 0.0222(9) Uani 1 1 d . . .
H43 H 0.5772 0.5808 -0.0944 0.027 Uiso 1 1 calc R . .
C44 C 0.46426(19) 0.61545(18) 0.06063(18) 0.0225(9) Uani 1 1 d . . .
H44A H 0.4261 0.6058 0.0440 0.027 Uiso 1 1 calc R . .
H44B H 0.4646 0.6030 0.1006 0.027 Uiso 1 1 calc R . .
C45 C 0.4011(2) 0.8677(2) -0.1812(2) 0.0315(11) Uani 1 1 d . . .
H45A H 0.4297 0.8663 -0.2118 0.047 Uiso 1 1 calc R . .
H45B H 0.4033 0.9033 -0.1622 0.047 Uiso 1 1 calc R . .
H45C H 0.3622 0.8626 -0.1972 0.047 Uiso 1 1 calc R . .
C51 C 0.58639(18) 0.7416(2) -0.18813(17) 0.0229(9) Uani 1 1 d . . .
C52 C 0.61116(17) 0.6932(2) -0.16645(17) 0.0220(9) Uani 1 1 d . . .
C53 C 0.61936(19) 0.6486(2) -0.20473(18) 0.0263(10) Uani 1 1 d . . .
C54 C 0.6042(2) 0.6530(2) -0.26073(19) 0.0303(11) Uani 1 1 d . . .
H54 H 0.6114 0.6233 -0.2857 0.036 Uiso 1 1 calc R . .
C55 C 0.5782(2) 0.7010(2) -0.28184(19) 0.0350(12) Uani 1 1 d . . .
H55 H 0.5673 0.7035 -0.3207 0.042 Uiso 1 1 calc R . .
C56 C 0.5687(2) 0.7439(2) -0.2462(2) 0.0305(11) Uani 1 1 d . . .
H56 H 0.5500 0.7759 -0.2602 0.037 Uiso 1 1 calc R . .
C57 C 0.57934(17) 0.7898(2) -0.15444(18) 0.0219(9) Uani 1 1 d . . .
H57 H 0.5591 0.8195 -0.1716 0.026 Uiso 1 1 calc R . .
C58 C 0.58547(18) 0.84863(19) -0.07621(17) 0.0208(9) Uani 1 1 d . . .
C59 C 0.62889(19) 0.87296(19) -0.04191(19) 0.0235(9) Uani 1 1 d . . .
C60 C 0.6169(2) 0.9223(2) -0.0159(2) 0.0287(10) Uani 1 1 d . . .
H60 H 0.6455 0.9385 0.0079 0.034 Uiso 1 1 calc R . .
C61 C 0.5636(2) 0.9489(2) -0.0235(2) 0.0281(10) Uani 1 1 d . . .
H61 H 0.5568 0.9834 -0.0060 0.034 Uiso 1 1 calc R . .
C62 C 0.52135(19) 0.92488(19) -0.05636(18) 0.0230(9) Uani 1 1 d . . .
H62 H 0.4851 0.9426 -0.0616 0.028 Uiso 1 1 calc R . .
C63 C 0.53180(18) 0.87408(19) -0.08220(17) 0.0216(9) Uani 1 1 d . . .
H63 H 0.5021 0.8570 -0.1039 0.026 Uiso 1 1 calc R . .
C64 C 0.68826(18) 0.8472(2) -0.0358(2) 0.0260(10) Uani 1 1 d . . .
H64A H 0.7094 0.8514 -0.0720 0.031 Uiso 1 1 calc R . .
H64B H 0.7103 0.8670 -0.0061 0.031 Uiso 1 1 calc R . .
C65 C 0.6575(3) 0.5590(2) -0.2178(2) 0.0418(13) Uani 1 1 d . . .
H65A H 0.6222 0.5469 -0.2373 0.063 Uiso 1 1 calc R . .
H65B H 0.6738 0.5286 -0.1958 0.063 Uiso 1 1 calc R . .
H65C H 0.6859 0.5714 -0.2458 0.063 Uiso 1 1 calc R . .
C71 C 0.89229(18) 0.7433(2) -0.04607(17) 0.0259(10) Uani 1 1 d . . .
C72 C 0.85988(18) 0.7917(2) -0.05146(17) 0.0255(10) Uani 1 1 d . . .
C73 C 0.88729(19) 0.8387(2) -0.07499(18) 0.0288(11) Uani 1 1 d . . .
C74 C 0.9452(2) 0.8364(2) -0.09106(19) 0.0335(12) Uani 1 1 d . . .
H74 H 0.9633 0.8680 -0.1062 0.040 Uiso 1 1 calc R . .
C75 C 0.97683(19) 0.7878(3) -0.0852(2) 0.0392(14) Uani 1 1 d . . .
H75 H 1.0164 0.7869 -0.0959 0.047 Uiso 1 1 calc R . .
C76 C 0.9509(2) 0.7416(2) -0.0641(2) 0.0335(12) Uani 1 1 d . . .
H76 H 0.9722 0.7084 -0.0615 0.040 Uiso 1 1 calc R . .
C77 C 0.86966(19) 0.6941(2) -0.02155(18) 0.0262(10) Uani 1 1 d . . .
H77 H 0.8951 0.6636 -0.0195 0.031 Uiso 1 1 calc R . .
C78 C 0.80457(18) 0.6368(2) 0.02681(18) 0.0235(9) Uani 1 1 d . . .
C79 C 0.75068(19) 0.6118(2) 0.0170(2) 0.0263(10) Uani 1 1 d . . .
C80 C 0.7388(2) 0.5639(2) 0.0467(2) 0.0348(12) Uani 1 1 d . . .
H80 H 0.7027 0.5462 0.0407 0.042 Uiso 1 1 calc R . .
C81 C 0.7780(2) 0.5412(2) 0.0850(2) 0.0382(12) Uani 1 1 d . . .
H81 H 0.7693 0.5079 0.1038 0.046 Uiso 1 1 calc R . .
C82 C 0.8297(2) 0.5678(2) 0.0952(2) 0.0367(12) Uani 1 1 d . . .
H82 H 0.8561 0.5532 0.1223 0.044 Uiso 1 1 calc R . .
C83 C 0.8435(2) 0.6152(2) 0.06645(19) 0.0284(10) Uani 1 1 d . . .
H83 H 0.8793 0.6330 0.0736 0.034 Uiso 1 1 calc R . .
C84 C 0.7070(2) 0.6355(2) -0.0240(2) 0.0278(10) Uani 1 1 d . . .
H84A H 0.7212 0.6304 -0.0632 0.033 Uiso 1 1 calc R . .
H84B H 0.6701 0.6151 -0.0204 0.033 Uiso 1 1 calc R . .
C85 C 0.8819(2) 0.9338(3) -0.0957(3) 0.0491(16) Uani 1 1 d . . .
H85A H 0.9125 0.9411 -0.0677 0.074 Uiso 1 1 calc R . .
H85B H 0.8539 0.9639 -0.0956 0.074 Uiso 1 1 calc R . .
H85C H 0.8990 0.9305 -0.1335 0.074 Uiso 1 1 calc R . .
C91 C 0.93787(11) 0.78587(14) 0.09409(10) 0.0480(17) Uani 1 1 d G . .
C92 C 0.92398(11) 0.73937(14) 0.12516(12) 0.0414(15) Uani 1 1 d G A .
C93 C 0.96387(12) 0.69703(15) 0.13039(14) 0.0471(16) Uani 1 1 d G . .
C94 C 1.01765(12) 0.70119(17) 0.10455(14) 0.070(2) Uani 1 1 d G A .
H94 H 1.0449 0.6723 0.1081 0.084 Uiso 1 1 calc R . .
C95 C 1.03154(12) 0.74769(19) 0.07348(15) 0.081(3) Uani 1 1 d G . .
H95 H 1.0683 0.7505 0.0558 0.097 Uiso 1 1 calc R A .
C96 C 0.99165(13) 0.79003(17) 0.06824(14) 0.072(3) Uani 1 1 d G A .
H96 H 1.0011 0.8218 0.0470 0.087 Uiso 1 1 calc R . .
C97 C 0.9002(3) 0.8327(3) 0.08903(19) 0.0507(19) Uani 1 1 d . A .
H97 H 0.9151 0.8630 0.0685 0.061 Uiso 1 1 calc R . .
C98 C 0.81954(16) 0.88292(10) 0.09605(7) 0.021(2) Uani 0.573(14) 1 d PGU A 1
C99 C 0.78216(15) 0.90439(9) 0.13636(8) 0.024(2) Uani 0.573(14) 1 d PGU A 1
C100 C 0.74914(17) 0.95041(9) 0.12366(10) 0.026(2) Uani 0.573(14) 1 d PGU A 1
H100 H 0.7236 0.9651 0.1512 0.031 Uiso 0.573(14) 1 calc PR A 1
C101 C 0.7535(2) 0.97497(11) 0.07067(11) 0.026(2) Uani 0.573(14) 1 d PGU A 1
H101 H 0.7310 1.0064 0.0620 0.031 Uiso 0.573(14) 1 calc PR A 1
C102 C 0.7909(2) 0.95350(12) 0.03036(10) 0.026(2) Uani 0.573(14) 1 d PGU A 1
H102 H 0.7939 0.9703 -0.0059 0.031 Uiso 0.573(14) 1 calc PR A 1
C103 C 0.82392(19) 0.90748(12) 0.04305(8) 0.027(2) Uani 0.573(14) 1 d PGU A 1
H103 H 0.8495 0.8928 0.0155 0.033 Uiso 0.573(14) 1 calc PR A 1
C104 C 0.7757(3) 0.8804(2) 0.1982(2) 0.0398(13) Uani 1 1 d . . .
H10A H 0.8123 0.8858 0.2196 0.048 Uiso 1 1 calc R A 1
H10B H 0.7445 0.9001 0.2184 0.048 Uiso 1 1 calc R A 1
C105 C 0.9868(4) 0.6090(4) 0.1670(4) 0.075(2) Uiso 1 1 d . . .
H10G H 0.9939 0.5940 0.1291 0.113 Uiso 1 1 calc R A .
H10H H 0.9702 0.5805 0.1912 0.113 Uiso 1 1 calc R . .
H10I H 1.0233 0.6218 0.1836 0.113 Uiso 1 1 calc R . .
C111 C 0.79802(6) 0.77713(7) 0.39357(5) 0.0270(10) Uani 1 1 d G . .
C112 C 0.78675(6) 0.82691(6) 0.36715(6) 0.0295(11) Uani 1 1 d G . .
C113 C 0.79820(8) 0.87567(7) 0.39545(7) 0.0334(12) Uani 1 1 d G . .
C114 C 0.82092(9) 0.87467(8) 0.45017(7) 0.0369(13) Uani 1 1 d G . .
H114 H 0.8287 0.9080 0.4695 0.044 Uiso 1 1 calc R . .
C115 C 0.83219(9) 0.82489(9) 0.47659(6) 0.0413(14) Uani 1 1 d G . .
H115 H 0.8477 0.8242 0.5140 0.050 Uiso 1 1 calc R . .
C116 C 0.82074(7) 0.77612(8) 0.44829(6) 0.0345(12) Uani 1 1 d G . .
H116 H 0.8284 0.7421 0.4663 0.041 Uiso 1 1 calc R . .
C117 C 0.78395(5) 0.72488(6) 0.36981(5) 0.0273(11) Uani 1 1 d G . .
H117 H 0.7935 0.6937 0.3920 0.033 Uiso 1 1 calc R . .
C118 C 0.74040(6) 0.66005(6) 0.30736(6) 0.0247(10) Uani 1 1 d G . .
C119 C 0.74757(7) 0.63823(6) 0.25198(6) 0.0247(10) Uani 1 1 d G . .
C120 C 0.72858(8) 0.58423(7) 0.24340(8) 0.0306(11) Uani 1 1 d G . .
H120 H 0.7326 0.5679 0.2070 0.037 Uiso 1 1 calc R . .
C121 C 0.70376(9) 0.55388(6) 0.28763(9) 0.0406(13) Uani 1 1 d G . .
H121 H 0.6922 0.5170 0.2814 0.049 Uiso 1 1 calc R . .
C122 C 0.69617(8) 0.57755(7) 0.33991(8) 0.0386(13) Uani 1 1 d G . .
H122 H 0.6791 0.5570 0.3697 0.046 Uiso 1 1 calc R . .
C123 C 0.71295(7) 0.63037(6) 0.34941(7) 0.0289(11) Uani 1 1 d G . .
H123 H 0.7057 0.6469 0.3852 0.035 Uiso 1 1 calc R . .
C124 C 0.77754(8) 0.66710(7) 0.20453(6) 0.0227(9) Uani 1 1 d G . .
H12A H 0.8197 0.6606 0.2080 0.027 Uiso 1 1 calc R . .
H12B H 0.7645 0.6511 0.1681 0.027 Uiso 1 1 calc R . .
C125 C 0.83322(10) 0.94545(7) 0.33547(9) 0.0433(14) Uani 1 1 d G . .
H12C H 0.8681 0.9524 0.3583 0.065 Uiso 1 1 calc R . .
H12D H 0.8210 0.9795 0.3169 0.065 Uiso 1 1 calc R . .
H12E H 0.8417 0.9178 0.3066 0.065 Uiso 1 1 calc R . .
C131 C 0.65153(19) 0.8016(2) 0.43433(19) 0.0287(10) Uani 1 1 d . . .
C132 C 0.63589(17) 0.7472(2) 0.42300(17) 0.0243(10) Uani 1 1 d . B .
C133 C 0.6438(2) 0.7076(2) 0.46601(19) 0.0328(12) Uani 1 1 d . . .
C134 C 0.6705(2) 0.7218(3) 0.5171(2) 0.0394(14) Uani 1 1 d . B .
H134 H 0.6767 0.6946 0.5454 0.047 Uiso 1 1 calc R . .
C135 C 0.6878(2) 0.7749(3) 0.5271(2) 0.0437(15) Uani 1 1 d . . .
H135 H 0.7063 0.7842 0.5619 0.052 Uiso 1 1 calc R B .
C136 C 0.6785(2) 0.8142(3) 0.4869(2) 0.0373(13) Uani 1 1 d . B .
H136 H 0.6902 0.8508 0.4944 0.045 Uiso 1 1 calc R . .
C137 C 0.6411(2) 0.8456(2) 0.39597(19) 0.0296(11) Uani 1 1 d . B .
H137 H 0.6539 0.8809 0.4074 0.036 Uiso 1 1 calc R . .
C138 C 0.61157(9) 0.88976(9) 0.31188(10) 0.0315(10) Uani 1 1 d GU B 1
C139 C 0.55844(9) 0.89927(9) 0.28567(11) 0.0378(12) Uani 1 1 d GU B 1
C140 C 0.54954(11) 0.94710(10) 0.25490(13) 0.0556(16) Uani 1 1 d GU B 1
H140 H 0.5132 0.9536 0.2370 0.067 Uiso 1 1 calc R B 1
C141 C 0.59376(13) 0.98543(10) 0.25033(13) 0.0624(17) Uani 1 1 d GU B 1
H141 H 0.5877 1.0181 0.2293 0.075 Uiso 1 1 calc R B 1
C142 C 0.64689(12) 0.97592(11) 0.27653(14) 0.0487(14) Uani 1 1 d GU B 1
H142 H 0.6771 1.0021 0.2734 0.058 Uiso 1 1 calc R B 1
C143 C 0.65580(10) 0.92809(11) 0.30731(13) 0.0370(11) Uani 1 1 d GU B 1
H143 H 0.6921 0.9216 0.3252 0.044 Uiso 1 1 calc R B 1
C144 C 0.50960(11) 0.85464(12) 0.28557(16) 0.0365(12) Uani 1 1 d G . .
H14A H 0.4923 0.8526 0.3239 0.044 Uiso 1 1 calc R B 1
H14B H 0.4787 0.8657 0.2586 0.044 Uiso 1 1 calc R B 1
C145 C 0.6172(3) 0.6187(2) 0.4969(3) 0.084(3) Uiso 1 1 d G . .
H14C H 0.6546 0.6010 0.5044 0.126 Uiso 1 1 calc R B .
H14D H 0.5885 0.5908 0.4866 0.126 Uiso 1 1 calc R . .
H14E H 0.6045 0.6381 0.5310 0.126 Uiso 1 1 calc R . .
C151 C 0.34409(18) 0.7055(2) 0.29446(18) 0.0261(10) Uani 1 1 d . . .
C152 C 0.36160(19) 0.7611(2) 0.29453(17) 0.0262(10) Uani 1 1 d . . .
C153 C 0.3213(2) 0.8011(2) 0.31445(19) 0.0314(11) Uani 1 1 d . . .
C154 C 0.2668(2) 0.7858(2) 0.3315(2) 0.0346(12) Uani 1 1 d . . .
H154 H 0.2406 0.8130 0.3446 0.042 Uiso 1 1 calc R . .
C155 C 0.2495(2) 0.7314(3) 0.3299(2) 0.0372(13) Uani 1 1 d . . .
H155 H 0.2115 0.7216 0.3414 0.045 Uiso 1 1 calc R . .
C156 C 0.2869(2) 0.6920(2) 0.3119(2) 0.0333(11) Uani 1 1 d . . .
H156 H 0.2746 0.6549 0.3109 0.040 Uiso 1 1 calc R . .
C157 C 0.38098(18) 0.6617(2) 0.27719(17) 0.0246(9) Uani 1 1 d . . .
H157 H 0.3645 0.6260 0.2773 0.030 Uiso 1 1 calc R . .
C158 C 0.46294(19) 0.61663(19) 0.24377(17) 0.0221(9) Uani 1 1 d . . .
C159 C 0.52198(19) 0.6083(2) 0.25736(17) 0.0232(9) Uani 1 1 d . . .
C160 C 0.5486(2) 0.5597(2) 0.24054(19) 0.0282(10) Uani 1 1 d . . .
H160 H 0.5880 0.5534 0.2505 0.034 Uiso 1 1 calc R . .
C161 C 0.5188(2) 0.5206(2) 0.2096(2) 0.0330(11) Uani 1 1 d . . .
H161 H 0.5375 0.4876 0.1990 0.040 Uiso 1 1 calc R . .
C162 C 0.4614(2) 0.5295(2) 0.1940(2) 0.0303(11) Uani 1 1 d . . .
H162 H 0.4411 0.5028 0.1724 0.036 Uiso 1 1 calc R . .
C163 C 0.43390(19) 0.5778(2) 0.21027(18) 0.0265(10) Uani 1 1 d . . .
H163 H 0.3951 0.5844 0.1985 0.032 Uiso 1 1 calc R . .
C164 C 0.55707(18) 0.6489(2) 0.29299(18) 0.0238(9) Uani 1 1 d . . .
H16A H 0.5458 0.6450 0.3333 0.029 Uiso 1 1 calc R . .
H16B H 0.5987 0.6396 0.2901 0.029 Uiso 1 1 calc R . .
C165 C 0.3023(4) 0.8949(4) 0.3277(4) 0.102(3) Uiso 1 1 d . . .
H16C H 0.3186 0.9306 0.3177 0.152 Uiso 1 1 calc R . .
H16D H 0.2935 0.8941 0.3683 0.152 Uiso 1 1 calc R . .
H16E H 0.2667 0.8887 0.3058 0.152 Uiso 1 1 calc R . .
C1 C 0.6133(7) 0.6452(7) 0.1273(7) 0.072(4) Uiso 0.50 1 d PU . .
C2 C 0.6288(3) 0.6999(3) 0.1337(3) 0.0089(13) Uiso 0.50 1 d PU . .
C3 C 0.5928(3) 0.7440(3) 0.1166(3) 0.0077(12) Uiso 0.50 1 d PU . .
C4 C 0.6151(3) 0.8012(3) 0.1229(3) 0.0077(12) Uiso 0.50 1 d PU . .
C5 C 0.5787(6) 0.8423(6) 0.1151(6) 0.057(3) Uiso 0.50 1 d PU . .
C6 C 0.6002(9) 0.8950(8) 0.1285(8) 0.089(5) Uiso 0.50 1 d PU . .

loop_
_atom_site_aniso_label
_atom_site_aniso_U_11
_atom_site_aniso_U_22
_atom_site_aniso_U_33
_atom_site_aniso_U_23
_atom_site_aniso_U_13
_atom_site_aniso_U_12
Fe1 0.0128(3) 0.0230(3) 0.0110(2) -0.0004(2) 0.0026(2) 0.0010(2)
Fe2 0.0120(3) 0.0218(3) 0.0102(2) -0.0006(2) 0.0017(2) 0.0002(2)
Fe3 0.0105(3) 0.0269(3) 0.0143(3) -0.0017(2) -0.0004(2) -0.0009(2)
Fe4 0.0099(3) 0.0306(4) 0.0137(3) -0.0001(2) 0.0003(2) -0.0026(2)
Fe5 0.0231(3) 0.0413(4) 0.0118(3) -0.0006(3) -0.0002(2) -0.0110(3)
Fe6 0.0154(3) 0.0347(4) 0.0134(3) -0.0016(3) -0.0004(2) -0.0009(3)
Fe7 0.0130(3) 0.0315(4) 0.0166(3) -0.0051(3) -0.0033(2) -0.0002(2)
Fe8 0.0118(3) 0.0299(3) 0.0139(3) -0.0013(2) -0.0011(2) -0.0006(2)
O1 0.0122(13) 0.0320(18) 0.0176(13) -0.0024(12) -0.0015(11) -0.0020(12)
O2 0.0284(17) 0.0376(19) 0.0142(14) -0.0010(13) -0.0003(12) -0.0080(15)
O3 0.0181(14) 0.039(2) 0.0177(14) -0.0035(13) -0.0007(12) 0.0018(14)
O4 0.0146(13) 0.0269(16) 0.0132(13) -0.0020(12) -0.0006(11) -0.0008(12)
O11 0.0130(13) 0.0268(17) 0.0217(14) -0.0009(12) 0.0027(11) 0.0006(12)
O12 0.0235(15) 0.0214(16) 0.0116(12) -0.0004(11) 0.0059(11) 0.0035(12)
O13 0.0199(16) 0.0307(19) 0.052(2) -0.0048(17) 0.0044(15) -0.0033(14)
O31 0.0180(14) 0.0242(16) 0.0141(13) 0.0005(12) -0.0028(11) 0.0027(12)
O32 0.0191(14) 0.0234(16) 0.0117(12) 0.0007(11) 0.0047(11) 0.0023(12)
O33 0.0242(15) 0.0277(17) 0.0209(14) 0.0013(13) -0.0042(12) 0.0018(13)
O51 0.0243(15) 0.0279(17) 0.0162(13) -0.0020(12) -0.0011(12) 0.0035(13)
O52 0.0117(13) 0.0282(17) 0.0244(15) -0.0009(13) -0.0037(11) -0.0004(12)
O53 0.0335(18) 0.036(2) 0.0212(15) -0.0083(14) 0.0051(13) 0.0027(15)
O71 0.0152(14) 0.041(2) 0.0358(18) 0.0144(16) 0.0085(13) 0.0001(14)
O72 0.0148(13) 0.0250(17) 0.0248(15) -0.0051(13) -0.0045(12) -0.0003(12)
O73 0.0328(19) 0.043(2) 0.046(2) 0.0190(18) 0.0131(17) -0.0044(17)
O91 0.0224(16) 0.061(3) 0.0248(16) -0.0016(17) 0.0021(13) -0.0087(17)
O92 0.0377(19) 0.0332(19) 0.0199(15) -0.0014(14) 0.0002(14) -0.0081(16)
O93 0.0271(19) 0.085(4) 0.049(2) -0.008(2) -0.0055(18) 0.010(2)
O111 0.0261(16) 0.042(2) 0.0174(14) -0.0053(14) -0.0061(12) 0.0035(15)
O112 0.0246(15) 0.0334(18) 0.0149(13) -0.0011(13) 0.0067(12) 0.0020(14)
O113 0.0278(18) 0.044(2) 0.040(2) -0.0129(17) -0.0020(15) 0.0014(16)
O131 0.0252(16) 0.046(2) 0.0153(14) -0.0029(14) -0.0022(12) -0.0020(15)
O132 0.0151(14) 0.0342(19) 0.0322(17) -0.0027(15) -0.0091(13) -0.0004(13)
O133 0.057(2) 0.055(3) 0.0188(16) 0.0065(17) 0.0084(16) -0.011(2)
O151 0.0200(15) 0.0339(19) 0.0220(15) -0.0011(13) 0.0074(12) -0.0007(13)
O152 0.0153(14) 0.0269(17) 0.0236(15) 0.0003(13) -0.0071(12) 0.0023(12)
O153 0.038(2) 0.039(2) 0.045(2) -0.0039(17) 0.0240(17) 0.0039(17)
N11 0.0156(16) 0.0249(19) 0.0133(15) 0.0032(14) -0.0014(13) 0.0036(14)
N31 0.0126(15) 0.0202(18) 0.0167(15) -0.0004(14) 0.0019(12) -0.0017(13)
N51 0.0130(15) 0.029(2) 0.0167(16) -0.0013(15) 0.0015(13) -0.0039(14)
N71 0.0160(16) 0.034(2) 0.0146(15) -0.0002(15) -0.0004(13) -0.0026(15)
N91 0.053(3) 0.058(3) 0.0122(17) 0.0024(19) -0.0039(18) -0.025(2)
N111 0.0111(15) 0.039(2) 0.0140(15) 0.0021(15) 0.0018(13) 0.0024(15)
N131 0.0150(17) 0.035(2) 0.0271(19) -0.0127(17) -0.0030(15) 0.0027(16)
N151 0.0160(16) 0.037(2) 0.0135(15) 0.0007(15) -0.0009(13) -0.0036(16)
C10A 0.051(7) 0.050(7) 0.014(5) -0.004(5) 0.004(5) -0.021(5)
C10F 0.048(7) 0.051(7) 0.019(5) 0.000(5) 0.004(5) -0.020(5)
C10E 0.056(8) 0.051(7) 0.024(5) 0.004(5) 0.000(5) -0.023(6)
C10D 0.059(8) 0.051(7) 0.029(5) -0.006(5) -0.003(6) -0.024(6)
C10C 0.056(7) 0.054(7) 0.029(5) -0.005(5) 0.005(5) -0.023(5)
C10B 0.054(7) 0.050(7) 0.015(4) -0.002(5) 0.009(5) -0.025(5)
C11 0.0148(19) 0.033(2) 0.0110(17) 0.0003(17) 0.0021(15) 0.0035(17)
C12 0.0132(18) 0.035(3) 0.0162(18) 0.0017(18) 0.0049(15) 0.0002(17)
C13 0.019(2) 0.031(3) 0.024(2) 0.0013(19) 0.0027(17) 0.0020(19)
C14 0.017(2) 0.040(3) 0.040(3) 0.005(2) 0.0037(19) -0.005(2)
C15 0.018(2) 0.042(3) 0.027(2) 0.003(2) 0.0074(18) 0.008(2)
C16 0.0149(19) 0.039(3) 0.020(2) -0.0008(19) 0.0024(16) 0.0030(19)
C17 0.0157(19) 0.032(2) 0.0147(18) -0.0011(17) -0.0002(15) 0.0038(17)
C18 0.0150(18) 0.029(2) 0.0164(18) -0.0004(17) 0.0040(15) -0.0019(17)
C19 0.029(2) 0.024(2) 0.020(2) 0.0010(18) 0.0023(18) 0.0025(19)
C20 0.027(2) 0.031(3) 0.023(2) 0.0037(19) 0.0093(18) 0.004(2)
C21 0.035(3) 0.025(2) 0.031(2) 0.001(2) -0.002(2) -0.004(2)
C22 0.034(2) 0.030(3) 0.022(2) -0.0020(19) -0.0020(19) 0.008(2)
C23 0.0176(19) 0.027(2) 0.0182(19) -0.0021(17) 0.0018(16) 0.0033(17)
C24 0.036(3) 0.024(2) 0.020(2) 0.0035(18) 0.0059(19) 0.006(2)
C31 0.0143(18) 0.025(2) 0.0157(18) -0.0003(16) 0.0018(15) -0.0018(16)
C32 0.0081(16) 0.032(2) 0.0124(17) -0.0038(16) 0.0008(14) -0.0013(16)
C33 0.0153(19) 0.029(2) 0.0184(19) -0.0016(17) -0.0025(16) 0.0011(17)
C34 0.021(2) 0.033(3) 0.019(2) 0.0045(19) -0.0035(17) 0.0017(19)
C35 0.034(3) 0.039(3) 0.016(2) -0.004(2) -0.0063(18) -0.004(2)
C36 0.028(2) 0.029(3) 0.020(2) -0.0063(18) -0.0020(18) -0.0002(19)
C37 0.0158(18) 0.024(2) 0.0165(18) -0.0032(16) 0.0026(15) -0.0029(16)
C38 0.0119(17) 0.021(2) 0.0202(19) -0.0028(16) -0.0004(15) 0.0003(16)
C39 0.020(2) 0.024(2) 0.0151(18) -0.0030(16) -0.0018(16) 0.0024(17)
C40 0.029(2) 0.025(2) 0.020(2) 0.0039(18) -0.0024(18) 0.0014(19)
C41 0.026(2) 0.025(2) 0.033(2) -0.003(2) -0.0052(19) 0.0078(19)
C42 0.019(2) 0.022(2) 0.038(3) -0.009(2) 0.0004(19) 0.0018(18)
C43 0.0154(19) 0.030(2) 0.021(2) -0.0064(18) 0.0036(16) 0.0005(17)
C44 0.024(2) 0.023(2) 0.0202(19) 0.0024(17) 0.0097(17) 0.0028(18)
C45 0.034(3) 0.031(3) 0.030(2) 0.004(2) -0.010(2) 0.003(2)
C51 0.018(2) 0.033(3) 0.0181(19) -0.0039(18) 0.0028(16) -0.0035(18)
C52 0.0128(18) 0.034(3) 0.0189(19) -0.0057(18) 0.0052(15) -0.0034(17)
C53 0.021(2) 0.036(3) 0.022(2) -0.0007(19) 0.0033(17) -0.0070(19)
C54 0.033(3) 0.037(3) 0.021(2) -0.007(2) 0.0035(19) -0.005(2)
C55 0.034(3) 0.056(4) 0.014(2) -0.009(2) -0.0009(19) -0.007(2)
C56 0.024(2) 0.039(3) 0.028(2) 0.001(2) -0.0043(19) -0.002(2)
C57 0.0103(17) 0.033(3) 0.023(2) 0.0052(18) -0.0023(16) -0.0032(17)
C58 0.020(2) 0.024(2) 0.0180(19) 0.0016(17) 0.0024(16) -0.0033(17)
C59 0.022(2) 0.021(2) 0.027(2) -0.0035(18) -0.0003(18) -0.0002(18)
C60 0.030(2) 0.028(3) 0.028(2) -0.004(2) -0.0088(19) -0.004(2)
C61 0.031(2) 0.021(2) 0.032(2) -0.0025(19) 0.004(2) 0.0022(19)
C62 0.021(2) 0.022(2) 0.026(2) 0.0080(18) 0.0029(17) 0.0041(18)
C63 0.0180(19) 0.030(2) 0.0171(19) 0.0039(17) 0.0008(16) -0.0038(18)
C64 0.0124(19) 0.029(3) 0.036(2) -0.005(2) -0.0038(18) -0.0038(18)
C65 0.054(3) 0.042(3) 0.030(3) -0.007(2) 0.005(2) 0.002(3)
C71 0.0145(19) 0.049(3) 0.0146(18) -0.0027(19) 0.0021(16) -0.0051(19)
C72 0.017(2) 0.046(3) 0.0133(18) 0.0013(19) 0.0043(16) -0.006(2)
C73 0.021(2) 0.048(3) 0.017(2) 0.005(2) 0.0036(17) -0.007(2)
C74 0.024(2) 0.056(4) 0.020(2) 0.006(2) 0.0048(18) -0.016(2)
C75 0.012(2) 0.075(4) 0.031(2) 0.008(3) 0.0091(19) -0.009(2)
C76 0.021(2) 0.053(3) 0.027(2) -0.005(2) 0.0046(19) 0.000(2)
C77 0.019(2) 0.039(3) 0.021(2) -0.004(2) -0.0014(17) 0.0031(19)
C78 0.018(2) 0.030(2) 0.023(2) -0.0006(18) 0.0046(17) 0.0026(18)
C79 0.018(2) 0.027(2) 0.033(2) -0.002(2) 0.0001(18) 0.0026(18)
C80 0.025(2) 0.032(3) 0.047(3) 0.005(2) 0.000(2) -0.002(2)
C81 0.032(3) 0.029(3) 0.054(3) 0.015(2) -0.001(2) 0.002(2)
C82 0.034(3) 0.041(3) 0.035(3) 0.011(2) -0.008(2) 0.006(2)
C83 0.021(2) 0.040(3) 0.024(2) 0.002(2) -0.0013(18) -0.002(2)
C84 0.022(2) 0.027(3) 0.033(2) -0.003(2) -0.0090(19) -0.0014(19)
C85 0.034(3) 0.052(4) 0.062(4) 0.022(3) 0.012(3) -0.011(3)
C91 0.037(3) 0.085(5) 0.021(2) -0.007(3) -0.003(2) -0.027(3)
C92 0.022(2) 0.082(5) 0.020(2) -0.018(3) 0.0004(19) -0.021(3)
C93 0.021(2) 0.085(5) 0.036(3) -0.022(3) -0.007(2) -0.004(3)
C94 0.025(3) 0.129(7) 0.056(4) -0.035(5) 0.011(3) -0.017(4)
C95 0.032(3) 0.162(9) 0.050(4) -0.029(5) 0.017(3) -0.030(5)
C96 0.053(4) 0.133(8) 0.031(3) -0.013(4) 0.007(3) -0.052(5)
C97 0.064(4) 0.078(5) 0.010(2) -0.004(2) -0.001(2) -0.052(4)
C98 0.021(4) 0.032(4) 0.011(3) -0.008(3) 0.002(3) -0.011(3)
C99 0.024(4) 0.024(4) 0.024(4) -0.003(3) -0.002(3) -0.009(3)
C100 0.025(4) 0.029(4) 0.023(4) -0.006(3) 0.002(3) -0.002(3)
C101 0.029(4) 0.027(4) 0.023(4) 0.003(3) -0.001(3) -0.003(3)
C102 0.029(4) 0.030(4) 0.019(4) -0.002(3) -0.002(3) -0.007(4)
C103 0.031(4) 0.032(4) 0.019(4) -0.005(3) 0.004(3) -0.006(3)
C104 0.054(3) 0.037(3) 0.029(2) -0.002(2) -0.006(2) -0.011(3)
C111 0.0129(19) 0.049(3) 0.019(2) -0.008(2) 0.0018(16) 0.0036(19)
C112 0.0120(19) 0.053(3) 0.023(2) -0.012(2) 0.0013(17) 0.004(2)
C113 0.015(2) 0.054(4) 0.031(2) -0.010(2) 0.0000(18) -0.002(2)
C114 0.020(2) 0.062(4) 0.029(2) -0.014(3) 0.0003(19) -0.003(2)
C115 0.026(2) 0.078(5) 0.020(2) -0.016(3) 0.0004(19) -0.004(3)
C116 0.022(2) 0.060(4) 0.022(2) -0.006(2) 0.0003(18) 0.004(2)
C117 0.016(2) 0.049(3) 0.0165(19) 0.005(2) 0.0011(16) 0.010(2)
C118 0.0141(19) 0.039(3) 0.020(2) 0.0003(19) -0.0027(16) 0.0034(19)
C119 0.0122(18) 0.038(3) 0.024(2) 0.005(2) -0.0018(16) -0.0007(18)
C120 0.021(2) 0.037(3) 0.034(2) 0.004(2) -0.0021(19) 0.003(2)
C121 0.029(3) 0.034(3) 0.059(4) 0.021(3) -0.009(2) 0.001(2)
C122 0.025(2) 0.052(4) 0.040(3) 0.024(3) 0.005(2) 0.006(2)
C123 0.019(2) 0.046(3) 0.022(2) 0.015(2) 0.0035(17) 0.007(2)
C124 0.018(2) 0.035(3) 0.0148(18) -0.0021(18) -0.0004(16) 0.0030(18)
C125 0.034(3) 0.054(4) 0.042(3) 0.001(3) 0.000(2) -0.002(3)
C131 0.018(2) 0.045(3) 0.023(2) -0.008(2) -0.0002(17) 0.001(2)
C132 0.0119(18) 0.046(3) 0.0145(18) -0.0039(19) 0.0034(15) 0.0035(18)
C133 0.024(2) 0.056(3) 0.018(2) -0.005(2) 0.0078(18) -0.005(2)
C134 0.028(3) 0.073(4) 0.017(2) 0.007(2) -0.0006(19) -0.006(3)
C135 0.033(3) 0.079(5) 0.019(2) -0.007(3) -0.006(2) -0.011(3)
C136 0.020(2) 0.059(4) 0.033(3) -0.016(3) -0.005(2) -0.007(2)
C137 0.025(2) 0.037(3) 0.027(2) -0.019(2) 0.0001(19) -0.001(2)
C138 0.025(2) 0.029(2) 0.040(3) -0.006(2) -0.004(2) -0.0002(19)
C139 0.031(2) 0.027(3) 0.055(3) -0.002(2) -0.014(2) 0.002(2)
C140 0.048(3) 0.039(3) 0.080(4) 0.006(3) -0.035(3) -0.005(3)
C141 0.065(4) 0.037(3) 0.084(4) 0.010(3) -0.035(3) -0.018(3)
C142 0.048(3) 0.031(3) 0.067(4) -0.007(3) -0.014(3) -0.015(2)
C143 0.029(2) 0.033(3) 0.050(3) -0.013(2) -0.010(2) -0.004(2)
C144 0.023(2) 0.032(3) 0.054(3) -0.010(2) -0.010(2) 0.004(2)
C151 0.0152(19) 0.046(3) 0.0172(19) 0.002(2) -0.0013(16) -0.004(2)
C152 0.018(2) 0.049(3) 0.0124(18) 0.0005(19) 0.0007(16) -0.001(2)
C153 0.026(2) 0.048(3) 0.020(2) 0.003(2) 0.0056(18) 0.007(2)
C154 0.024(2) 0.050(3) 0.031(2) 0.000(2) 0.009(2) 0.005(2)
C155 0.018(2) 0.060(4) 0.034(3) -0.004(3) 0.010(2) 0.000(2)
C156 0.022(2) 0.046(3) 0.031(2) 0.002(2) 0.0062(19) -0.009(2)
C157 0.019(2) 0.035(3) 0.020(2) 0.0007(19) 0.0001(16) -0.0032(19)
C158 0.024(2) 0.027(2) 0.0156(18) 0.0029(17) 0.0047(16) 0.0012(18)
C159 0.021(2) 0.032(3) 0.0157(18) 0.0050(18) -0.0001(16) -0.0064(19)
C160 0.027(2) 0.029(3) 0.028(2) 0.002(2) -0.0034(19) 0.004(2)
C161 0.044(3) 0.027(3) 0.027(2) 0.005(2) 0.001(2) 0.005(2)
C162 0.036(3) 0.030(3) 0.025(2) 0.005(2) -0.001(2) -0.006(2)
C163 0.019(2) 0.041(3) 0.019(2) 0.010(2) -0.0044(17) -0.008(2)
C164 0.019(2) 0.034(3) 0.0183(19) -0.0033(18) -0.0020(16) 0.0044(19)

loop_
_atom_type_symbol
_atom_type_description
_atom_type_scat_dispersion_real
_atom_type_scat_dispersion_imag
_atom_type_scat_source
C C 0.0033 0.0016 'International Tables Vol C Tables 4.2.6.8 and 6.1.1.4'
H H 0.0000 0.0000 'International Tables Vol C Tables 4.2.6.8 and 6.1.1.4'
Fe Fe 0.3463 0.8444 'International Tables Vol C Tables 4.2.6.8 and 6.1.1.4'
N N 0.0061 0.0033 'International Tables Vol C Tables 4.2.6.8 and 6.1.1.4'
O O 0.0106 0.0060 'International Tables Vol C Tables 4.2.6.8 and 6.1.1.4'

loop_
_geom_angle_atom_site_label_1
_geom_angle_atom_site_label_2
_geom_angle_atom_site_label_3
_geom_angle
O4 Fe1 O11 117.93(13)
O4 Fe1 O12 108.80(13)
O11 Fe1 O12 133.26(13)
O4 Fe1 O32 105.36(12)
O11 Fe1 O32 90.70(12)
O12 Fe1 O32 75.39(12)
O4 Fe1 N11 98.14(13)
O11 Fe1 N11 87.63(13)
O12 Fe1 N11 87.10(12)
O32 Fe1 N11 154.16(12)
O1 Fe2 O31 112.66(13)
O1 Fe2 O32 107.74(13)
O31 Fe2 O32 139.59(12)
O1 Fe2 O12 106.53(13)
O31 Fe2 O12 92.99(12)
O32 Fe2 O12 75.67(12)
O1 Fe2 N31 97.95(13)
O31 Fe2 N31 87.67(13)
O32 Fe2 N31 86.46(12)
O12 Fe2 N31 153.08(12)
O1 Fe3 O51 114.66(14)
O1 Fe3 O52 110.44(13)
O51 Fe3 O52 134.89(13)
O1 Fe3 O72 107.52(13)
O51 Fe3 O72 91.30(13)
O52 Fe3 O72 75.71(13)
O1 Fe3 N51 97.57(13)
O51 Fe3 N51 87.24(13)
O52 Fe3 N51 86.28(13)
O72 Fe3 N51 152.93(12)
O2 Fe4 O71 113.63(15)
O2 Fe4 O72 109.90(13)
O71 Fe4 O72 136.43(14)
O2 Fe4 O52 105.80(14)
O71 Fe4 O52 91.05(13)
O72 Fe4 O52 75.36(13)
O2 Fe4 N71 98.67(15)
O71 Fe4 N71 88.20(14)
O72 Fe4 N71 87.09(14)
O52 Fe4 N71 153.55(13)
O2 Fe5 O91 115.82(15)
O2 Fe5 O92 113.74(15)
O91 Fe5 O92 130.40(15)
O2 Fe5 O112 105.97(14)
O91 Fe5 O112 88.85(14)
O92 Fe5 O112 76.07(13)
O2 Fe5 N91 97.45(15)
O91 Fe5 N91 87.46(19)
O92 Fe5 N91 88.00(17)
O112 Fe5 N91 155.45(14)
O3 Fe6 O111 112.53(14)
O3 Fe6 O112 106.56(14)
O111 Fe6 O112 140.91(13)
O3 Fe6 O92 109.11(14)
O111 Fe6 O92 91.05(14)
O112 Fe6 O92 75.76(14)
O3 Fe6 N111 100.31(14)
O111 Fe6 N111 88.12(15)
O112 Fe6 N111 85.15(14)
O92 Fe6 N111 148.38(14)
O3 Fe7 O131 113.97(14)
O3 Fe7 O132 112.67(14)
O131 Fe7 O132 133.35(14)
O3 Fe7 O152 106.50(14)
O131 Fe7 O152 91.41(14)
O132 Fe7 O152 76.21(13)
O3 Fe7 N131 95.92(15)
O131 Fe7 N131 86.92(15)
O132 Fe7 N131 87.66(14)
O152 Fe7 N131 156.08(13)
O4 Fe8 O151 115.32(13)
O4 Fe8 O152 107.01(13)
O151 Fe8 O152 137.67(13)
O4 Fe8 O132 107.43(13)
O151 Fe8 O132 90.37(14)
O152 Fe8 O132 76.35(13)
O4 Fe8 N151 96.75(13)
O151 Fe8 N151 88.01(14)
O152 Fe8 N151 87.44(14)
O132 Fe8 N151 153.89(13)
Fe3 O1 Fe2 138.93(17)
Fe5 O2 Fe4 148.33(19)
Fe7 O3 Fe6 142.26(18)
Fe1 O4 Fe8 138.70(16)
C12 O11 Fe1 134.1(3)
C24 O12 Fe1 126.7(2)
C24 O12 Fe2 126.2(2)
Fe1 O12 Fe2 104.62(14)
C13 O13 C25 115.2(4)
C32 O31 Fe2 134.1(3)
C44 O32 Fe2 127.2(2)
C44 O32 Fe1 124.7(2)
Fe2 O32 Fe1 104.22(14)
C33 O33 C45 116.9(3)
C52 O51 Fe3 133.9(3)
C64 O52 Fe3 128.2(3)
C64 O52 Fe4 123.2(2)
Fe3 O52 Fe4 104.73(15)
C53 O53 C65 116.5(4)
C72 O71 Fe4 133.4(3)
C84 O72 Fe4 126.6(3)
C84 O72 Fe3 125.4(3)
Fe4 O72 Fe3 103.60(15)
C73 O73 C85 116.7(4)
C92 O91 Fe5 133.8(3)
C104 O92 Fe5 124.3(3)
C104 O92 Fe6 126.1(3)
Fe5 O92 Fe6 103.62(16)
C93 O93 C105 116.5(5)
C112 O111 Fe6 133.6(2)
C124 O112 Fe6 132.87(19)
C124 O112 Fe5 121.99(18)
Fe6 O112 Fe5 104.03(15)
C113 O113 C125 114.5(3)
C132 O131 Fe7 133.6(3)
C144 O132 Fe7 124.9(2)
C144 O132 Fe8 124.2(2)
Fe7 O132 Fe8 103.76(16)
C133 O133 C145 116.8(5)
C152 O151 Fe8 134.1(3)
C164 O152 Fe8 128.9(3)
C164 O152 Fe7 124.3(2)
Fe8 O152 Fe7 103.47(15)
C153 O153 C165 115.2(5)
C17 N11 C18 117.8(4)
C17 N11 Fe1 125.0(3)
C18 N11 Fe1 116.2(3)
C37 N31 C38 117.3(4)
C37 N31 Fe2 125.3(3)
C38 N31 Fe2 116.7(3)
C57 N51 C58 118.2(4)
C57 N51 Fe3 125.2(3)
C58 N51 Fe3 115.7(3)
C77 N71 C78 118.5(4)
C77 N71 Fe4 125.0(3)
C78 N71 Fe4 115.5(3)
C98 N91 C97 116.7(5)
C98 N91 C10A 10.14(19)
C97 N91 C10A 126.4(5)
C98 N91 Fe5 118.5(3)
C97 N91 Fe5 122.5(5)
C10A N91 Fe5 109.9(3)
C117 N111 C118 117.6(3)
C117 N111 Fe6 124.7(3)
C118 N111 Fe6 117.5(2)
C137 N131 C138 119.0(4)
C137 N131 Fe7 124.8(4)
C138 N131 Fe7 114.3(2)
C157 N151 C158 117.8(4)
C157 N151 Fe8 124.3(3)
C158 N151 Fe8 117.2(3)
C10F C10A C10B 120.0
C10F C10A N91 118.08(19)
C10B C10A N91 121.90(19)
C10E C10F C10A 120.0
C10E C10F H10F 120.0
C10A C10F H10F 120.0
C10F C10E C10D 120.0
C10F C10E H10E 120.0
C10D C10E H10E 120.0
C10E C10D C10C 120.0
C10E C10D H10D 120.0
C10C C10D H10D 120.0
C10D C10C C10B 120.0
C10D C10C H10C 120.0
C10B C10C H10C 120.0
C10C C10B C10A 120.0
C10C C10B C104 126.5(3)
C10A C10B C104 113.1(3)
C12 C11 C16 119.6(4)
C12 C11 C17 123.0(4)
C16 C11 C17 117.3(4)
O11 C12 C13 119.0(4)
O11 C12 C11 122.9(4)
C13 C12 C11 118.0(4)
O13 C13 C14 125.0(4)
O13 C13 C12 115.1(4)
C14 C13 C12 120.0(4)
C15 C14 C13 121.2(5)
C15 C14 H14 119.4
C13 C14 H14 119.4
C16 C15 C14 120.6(4)
C16 C15 H15 119.7
C14 C15 H15 119.7
C15 C16 C11 120.5(4)
C15 C16 H16 119.7
C11 C16 H16 119.7
N11 C17 C11 126.4(4)
N11 C17 H17 116.8
C11 C17 H17 116.8
C23 C18 C19 120.6(4)
C23 C18 N11 121.1(4)
C19 C18 N11 118.2(4)
C20 C19 C18 117.9(4)
C20 C19 C24 119.9(4)
C18 C19 C24 122.0(4)
C21 C20 C19 121.0(4)
C21 C20 H20 119.5
C19 C20 H20 119.5
C22 C21 C20 120.0(5)
C22 C21 H21 120.0
C20 C21 H21 120.0
C23 C22 C21 120.1(4)
C23 C22 H22 120.0
C21 C22 H22 120.0
C22 C23 C18 120.3(4)
C22 C23 H23 119.8
C18 C23 H23 119.8
O12 C24 C19 113.5(4)
O12 C24 H24A 108.9
C19 C24 H24A 108.9
O12 C24 H24B 108.9
C19 C24 H24B 108.9
H24A C24 H24B 107.7
O13 C25 H25A 109.5
O13 C25 H25B 109.5
H25A C25 H25B 109.5
O13 C25 H25C 109.5
H25A C25 H25C 109.5
H25B C25 H25C 109.5
C36 C31 C32 119.6(4)
C36 C31 C37 117.0(4)
C32 C31 C37 123.3(4)
O31 C32 C33 119.9(4)
O31 C32 C31 123.0(4)
C33 C32 C31 117.0(4)
O33 C33 C34 124.2(4)
O33 C33 C32 113.7(4)
C34 C33 C32 122.1(4)
C33 C34 C35 119.6(4)
C33 C34 H34 120.2
C35 C34 H34 120.2
C36 C35 C34 120.0(4)
C36 C35 H35 120.0
C34 C35 H35 120.0
C35 C36 C31 121.7(4)
C35 C36 H36 119.2
C31 C36 H36 119.2
N31 C37 C31 126.4(4)
N31 C37 H37 116.8
C31 C37 H37 116.8
C43 C38 C39 119.9(4)
C43 C38 N31 121.6(4)
C39 C38 N31 118.6(3)
C40 C39 C38 118.2(4)
C40 C39 C44 120.6(4)
C38 C39 C44 121.0(4)
C41 C40 C39 121.5(4)
C41 C40 H40 119.3
C39 C40 H40 119.3
C42 C41 C40 119.7(4)
C42 C41 H41 120.1
C40 C41 H41 120.1
C41 C42 C43 120.4(4)
C41 C42 H42 119.8
C43 C42 H42 119.8
C42 C43 C38 120.2(4)
C42 C43 H43 119.9
C38 C43 H43 119.9
O32 C44 C39 112.9(3)
O32 C44 H44A 109.0
C39 C44 H44A 109.0
O32 C44 H44B 109.0
C39 C44 H44B 109.0
H44A C44 H44B 107.8
O33 C45 H45A 109.5
O33 C45 H45B 109.5
H45A C45 H45B 109.5
O33 C45 H45C 109.5
H45A C45 H45C 109.5
H45B C45 H45C 109.5
C52 C51 C56 119.7(4)
C52 C51 C57 122.5(4)
C56 C51 C57 117.7(4)
O51 C52 C51 123.7(4)
O51 C52 C53 118.5(4)
C51 C52 C53 117.8(4)
C54 C53 O53 124.7(4)
C54 C53 C52 121.1(5)
O53 C53 C52 114.2(4)
C53 C54 C55 120.9(5)
C53 C54 H54 119.6
C55 C54 H54 119.6
C56 C55 C54 119.5(4)
C56 C55 H55 120.2
C54 C55 H55 120.2
C55 C56 C51 121.0(5)
C55 C56 H56 119.5
C51 C56 H56 119.5
N51 C57 C51 126.7(4)
N51 C57 H57 116.6
C51 C57 H57 116.6
C63 C58 C59 119.8(4)
C63 C58 N51 121.5(4)
C59 C58 N51 118.7(4)
C60 C59 C58 118.5(4)
C60 C59 C64 120.3(4)
C58 C59 C64 121.2(4)
C59 C60 C61 121.8(4)
C59 C60 H60 119.1
C61 C60 H60 119.1
C62 C61 C60 119.5(4)
C62 C61 H61 120.2
C60 C61 H61 120.2
C61 C62 C63 119.9(4)
C61 C62 H62 120.0
C63 C62 H62 120.0
C58 C63 C62 120.4(4)
C58 C63 H63 119.8
C62 C63 H63 119.8
O52 C64 C59 113.0(3)
O52 C64 H64A 109.0
C59 C64 H64A 109.0
O52 C64 H64B 109.0
C59 C64 H64B 109.0
H64A C64 H64B 107.8
O53 C65 H65A 109.5
O53 C65 H65B 109.5
H65A C65 H65B 109.5
O53 C65 H65C 109.5
H65A C65 H65C 109.5
H65B C65 H65C 109.5
C72 C71 C76 120.4(5)
C72 C71 C77 123.1(4)
C76 C71 C77 116.5(5)
O71 C72 C71 123.2(4)
O71 C72 C73 118.3(5)
C71 C72 C73 118.4(4)
O73 C73 C74 123.7(5)
O73 C73 C72 116.1(4)
C74 C73 C72 120.1(5)
C73 C74 C75 120.7(5)
C73 C74 H74 119.7
C75 C74 H74 119.7
C76 C75 C74 120.3(4)
C76 C75 H75 119.8
C74 C75 H75 119.8
C75 C76 C71 120.1(5)
C75 C76 H76 120.0
C71 C76 H76 120.0
N71 C77 C71 126.5(4)
N71 C77 H77 116.8
C71 C77 H77 116.8
C83 C78 C79 120.7(4)
C83 C78 N71 120.2(4)
C79 C78 N71 119.0(4)
C80 C79 C78 117.5(4)
C80 C79 C84 120.8(4)
C78 C79 C84 121.8(4)
C81 C80 C79 122.1(5)
C81 C80 H80 118.9
C79 C80 H80 118.9
C82 C81 C80 119.1(5)
C82 C81 H81 120.4
C80 C81 H81 120.4
C81 C82 C83 120.7(5)
C81 C82 H82 119.7
C83 C82 H82 119.7
C82 C83 C78 119.9(5)
C82 C83 H83 120.1
C78 C83 H83 120.1
O72 C84 C79 112.9(4)
O72 C84 H84A 109.0
C79 C84 H84A 109.0
O72 C84 H84B 109.0
C79 C84 H84B 109.0
H84A C84 H84B 107.8
O73 C85 H85A 109.5
O73 C85 H85B 109.5
H85A C85 H85B 109.5
O73 C85 H85C 109.5
H85A C85 H85C 109.5
H85B C85 H85C 109.5
C92 C91 C96 120.0
C92 C91 C97 123.5(2)
C96 C91 C97 116.5(2)
O91 C92 C91 121.6(2)
O91 C92 C93 118.3(2)
C91 C92 C93 120.0
O93 C93 C94 124.3(2)
O93 C93 C92 115.7(2)
C94 C93 C92 120.0
C93 C94 C95 120.0
C93 C94 H94 120.0
C95 C94 H94 120.0
C96 C95 C94 120.0
C96 C95 H95 120.0
C94 C95 H95 120.0
C95 C96 C91 120.0
C95 C96 H96 120.0
C91 C96 H96 120.0
N91 C97 C91 127.6(5)
N91 C97 H97 116.2
C91 C97 H97 116.2
N91 C98 C99 116.88(19)
N91 C98 C103 123.05(19)
C99 C98 C103 120.0
C98 C99 C100 120.0
C98 C99 C104 123.6(2)
C100 C99 C104 116.4(2)
C99 C100 C101 120.0
C99 C100 H100 120.0
C101 C100 H100 120.0
C102 C101 C100 120.0
C102 C101 H101 120.0
C100 C101 H101 120.0
C101 C102 C103 120.0
C101 C102 H102 120.0
C103 C102 H102 120.0
C102 C103 C98 120.0
C102 C103 H103 120.0
C98 C103 H103 120.0
O92 C104 C10B 113.8(4)
O92 C104 C99 109.7(4)
C10B C104 C99 15.43(17)
O92 C104 H10A 109.7
C10B C104 H10A 119.3
C99 C104 H10A 109.7
O92 C104 H10B 109.7
C10B C104 H10B 94.6
C99 C104 H10B 109.7
H10A C104 H10B 108.2
O93 C105 H10G 109.5
O93 C105 H10H 109.5
H10G C105 H10H 109.5
O93 C105 H10I 109.5
H10G C105 H10I 109.5
H10H C105 H10I 109.5
C112 C111 C116 120.0
C112 C111 C117 124.3
C116 C111 C117 115.5
O111 C112 C111 122.38(16)
O111 C112 C113 117.61(16)
C111 C112 C113 120.0
O113 C113 C114 117.49(16)
O113 C113 C112 122.51(17)
C114 C113 C112 120.0
C113 C114 C115 120.0
C113 C114 H114 120.0
C115 C114 H114 120.0
C114 C115 C116 120.0
C114 C115 H115 120.0
C116 C115 H115 120.0
C115 C116 C111 120.0
C115 C116 H116 120.0
C111 C116 H116 120.0
N111 C117 C111 126.69(18)
N111 C117 H117 116.7
C111 C117 H117 116.7
C123 C118 C119 121.2
C123 C118 N111 118.82(13)
C119 C118 N111 119.89(13)
C120 C119 C118 116.5
C120 C119 C124 118.7
C118 C119 C124 124.6
C121 C120 C119 121.2
C121 C120 H120 119.4
C119 C120 H120 119.4
C122 C121 C120 119.9
C122 C121 H121 120.0
C120 C121 H121 120.0
C123 C122 C121 120.5
C123 C122 H122 119.8
C121 C122 H122 119.8
C122 C123 C118 120.5
C122 C123 H123 119.7
C118 C123 H123 119.7
O112 C124 C119 113.79(12)
O112 C124 H12A 108.8
C119 C124 H12A 108.8
O112 C124 H12B 108.8
C119 C124 H12B 108.8
H12A C124 H12B 107.7
O113 C125 H12C 109.5
O113 C125 H12D 109.5
H12C C125 H12D 109.5
O113 C125 H12E 109.5
H12C C125 H12E 109.5
H12D C125 H12E 109.5
C132 C131 C136 118.9(5)
C132 C131 C137 123.5(4)
C136 C131 C137 117.6(5)
O131 C132 C131 123.0(4)
O131 C132 C133 118.2(5)
C131 C132 C133 118.7(4)
O133 C133 C134 125.3(5)
O133 C133 C132 114.4(4)
C134 C133 C132 120.3(5)
C135 C134 C133 120.5(5)
C135 C134 H134 119.7
C133 C134 H134 119.7
C136 C135 C134 120.0(5)
C136 C135 H135 120.0
C134 C135 H135 120.0
C135 C136 C131 121.4(5)
C135 C136 H136 119.3
C131 C136 H136 119.3
N131 C137 C131 125.9(5)
N131 C137 H137 117.0
C131 C137 H137 117.0
C139 C138 C143 120.0
C139 C138 N131 116.74(18)
C143 C138 N131 123.03(18)
C138 C139 C140 120.0
C138 C139 C144 121.2
C140 C139 C144 118.6
C139 C140 C141 120.0
C139 C140 H140 120.0
C141 C140 H140 120.0
C142 C141 C140 120.0
C142 C141 H141 120.0
C140 C141 H141 120.0
C141 C142 C143 120.0
C141 C142 H142 120.0
C143 C142 H142 120.0
C142 C143 C138 120.0
C142 C143 H143 120.0
C138 C143 H143 120.0
O132 C144 C139 112.70(19)
O132 C144 H14A 109.1
C139 C144 H14A 109.1
O132 C144 H14B 109.1
C139 C144 H14B 109.1
H14A C144 H14B 107.8
O133 C145 H14C 109.5
O133 C145 H14D 109.5
H14C C145 H14D 109.5
O133 C145 H14E 109.5
H14C C145 H14E 109.5
H14D C145 H14E 109.5
C152 C151 C156 119.2(5)
C152 C151 C157 123.2(4)
C156 C151 C157 117.6(5)
O151 C152 C151 122.9(4)
O151 C152 C153 119.2(5)
C151 C152 C153 118.0(4)
O153 C153 C154 125.8(5)
O153 C153 C152 113.6(4)
C154 C153 C152 120.6(5)
C153 C154 C155 121.0(5)
C153 C154 H154 119.5
C155 C154 H154 119.5
C156 C155 C154 120.2(4)
C156 C155 H155 119.9
C154 C155 H155 119.9
C155 C156 C151 121.1(5)
C155 C156 H156 119.5
C151 C156 H156 119.5
N151 C157 C151 127.0(5)
N151 C157 H157 116.5
C151 C157 H157 116.5
C163 C158 C159 119.2(4)
C163 C158 N151 120.8(4)
C159 C158 N151 119.9(4)
C160 C159 C158 119.0(4)
C160 C159 C164 118.3(4)
C158 C159 C164 122.6(4)
C161 C160 C159 121.2(4)
C161 C160 H160 119.4
C159 C160 H160 119.4
C160 C161 C162 120.2(5)
C160 C161 H161 119.9
C162 C161 H161 119.9
C161 C162 C163 119.6(5)
C161 C162 H162 120.2
C163 C162 H162 120.2
C162 C163 C158 120.6(4)
C162 C163 H163 119.7
C158 C163 H163 119.7
O152 C164 C159 113.4(3)
O152 C164 H16A 108.9
C159 C164 H16A 108.9
O152 C164 H16B 108.9
C159 C164 H16B 108.9
H16A C164 H16B 107.7
O153 C165 H16C 109.5
O153 C165 H16D 109.5
H16C C165 H16D 109.5
O153 C165 H16E 109.5
H16C C165 H16E 109.5
H16D C165 H16E 109.5
C1 C2 C3 123.2(9)
C2 C3 C4 118.7(6)
C5 C4 C3 118.5(8)
C4 C5 C6 116.0(13)

loop_
_geom_bond_atom_site_label_1
_geom_bond_atom_site_label_2
_geom_bond_distance
Fe1 O4 1.806(3)
Fe1 O11 1.912(3)
Fe1 O12 1.975(3)
Fe1 O32 2.019(3)
Fe1 N11 2.117(4)
Fe2 O1 1.804(3)
Fe2 O31 1.913(3)
Fe2 O32 1.974(3)
Fe2 O12 2.007(3)
Fe2 N31 2.117(4)
Fe3 O1 1.801(3)
Fe3 O51 1.916(3)
Fe3 O52 1.967(3)
Fe3 O72 2.004(3)
Fe3 N51 2.122(4)
Fe4 O2 1.787(3)
Fe4 O71 1.904(3)
Fe4 O72 1.991(3)
Fe4 O52 1.997(3)
Fe4 N71 2.098(4)
Fe5 O2 1.782(3)
Fe5 O91 1.920(4)
Fe5 O92 1.972(3)
Fe5 O112 1.990(3)
Fe5 N91 2.116(4)
Fe6 O3 1.792(3)
Fe6 O111 1.935(3)
Fe6 O112 1.973(3)
Fe6 O92 2.003(3)
Fe6 N111 2.100(4)
Fe7 O3 1.790(3)
Fe7 O131 1.903(3)
Fe7 O132 1.968(3)
Fe7 O152 2.021(3)
Fe7 N131 2.124(4)
Fe8 O4 1.810(3)
Fe8 O151 1.908(3)
Fe8 O152 1.968(3)
Fe8 O132 2.014(3)
Fe8 N151 2.117(4)
O11 C12 1.325(5)
O12 C24 1.421(5)
O13 C13 1.377(6)
O13 C25 1.438(7)
O31 C32 1.309(5)
O32 C44 1.418(5)
O33 C33 1.381(5)
O33 C45 1.432(6)
O51 C52 1.317(5)
O52 C64 1.412(6)
O53 C53 1.372(6)
O53 C65 1.426(6)
O71 C72 1.320(5)
O72 C84 1.420(6)
O73 C73 1.367(6)
O73 C85 1.423(6)
O91 C92 1.349(4)
O92 C104 1.422(6)
O93 C93 1.355(6)
O93 C105 1.437(9)
O111 C112 1.352(3)
O112 C124 1.413(4)
O113 C113 1.377(4)
O113 C125 1.429(4)
O131 C132 1.322(5)
O132 C144 1.391(5)
O133 C133 1.388(7)
O133 C145 1.397(5)
O151 C152 1.310(5)
O152 C164 1.417(6)
O153 C153 1.369(7)
O153 C165 1.418(10)
N11 C17 1.306(5)
N11 C18 1.424(6)
N31 C37 1.302(5)
N31 C38 1.431(5)
N51 C57 1.294(5)
N51 C58 1.433(6)
N71 C77 1.304(5)
N71 C78 1.433(6)
N91 C98 1.300(6)
N91 C97 1.328(8)
N91 C10A 1.669(6)
N111 C117 1.338(4)
N111 C118 1.446(4)
N131 C137 1.293(6)
N131 C138 1.438(5)
N151 C157 1.301(5)
N151 C158 1.419(6)
C10A C10F 1.3900
C10A C10B 1.3900
C10F C10E 1.3900
C10F H10F 0.9500
C10E C10D 1.3900
C10E H10E 0.9500
C10D C10C 1.3900
C10D H10D 0.9500
C10C C10B 1.3900
C10C H10C 0.9500
C10B C104 1.474(8)
C11 C12 1.420(6)
C11 C16 1.425(5)
C11 C17 1.433(6)
C12 C13 1.417(6)
C13 C14 1.397(6)
C14 C15 1.377(7)
C14 H14 0.9500
C15 C16 1.358(7)
C15 H15 0.9500
C16 H16 0.9500
C17 H17 0.9500
C18 C23 1.388(6)
C18 C19 1.416(5)
C19 C20 1.395(7)
C19 C24 1.504(6)
C20 C21 1.394(6)
C20 H20 0.9500
C21 C22 1.390(6)
C21 H21 0.9500
C22 C23 1.380(7)
C22 H22 0.9500
C23 H23 0.9500
C24 H24A 0.9900
C24 H24B 0.9900
C25 H25A 0.9800
C25 H25B 0.9800
C25 H25C 0.9800
C31 C36 1.417(6)
C31 C32 1.422(6)
C31 C37 1.424(6)
C32 C33 1.420(6)
C33 C34 1.385(6)
C34 C35 1.403(7)
C34 H34 0.9500
C35 C36 1.358(7)
C35 H35 0.9500
C36 H36 0.9500
C37 H37 0.9500
C38 C43 1.394(5)
C38 C39 1.411(5)
C39 C40 1.395(6)
C39 C44 1.513(5)
C40 C41 1.385(6)
C40 H40 0.9500
C41 C42 1.378(7)
C41 H41 0.9500
C42 C43 1.387(7)
C42 H42 0.9500
C43 H43 0.9500
C44 H44A 0.9900
C44 H44B 0.9900
C45 H45A 0.9800
C45 H45B 0.9800
C45 H45C 0.9800
C51 C52 1.408(7)
C51 C56 1.427(6)
C51 C57 1.432(6)
C52 C53 1.427(6)
C53 C54 1.368(6)
C54 C55 1.408(8)
C54 H54 0.9500
C55 C56 1.362(7)
C55 H55 0.9500
C56 H56 0.9500
C57 H57 0.9500
C58 C63 1.393(6)
C58 C59 1.415(6)
C59 C60 1.381(6)
C59 C64 1.515(6)
C60 C61 1.402(7)
C60 H60 0.9500
C61 C62 1.375(7)
C61 H61 0.9500
C62 C63 1.404(6)
C62 H62 0.9500
C63 H63 0.9500
C64 H64A 0.9900
C64 H64B 0.9900
C65 H65A 0.9800
C65 H65B 0.9800
C65 H65C 0.9800
C71 C72 1.405(7)
C71 C76 1.422(6)
C71 C77 1.433(7)
C72 C73 1.425(7)
C73 C74 1.392(6)
C74 C75 1.400(8)
C74 H74 0.9500
C75 C76 1.372(8)
C75 H75 0.9500
C76 H76 0.9500
C77 H77 0.9500
C78 C83 1.397(6)
C78 C79 1.405(6)
C79 C80 1.390(7)
C79 C84 1.510(6)
C80 C81 1.390(7)
C80 H80 0.9500
C81 C82 1.378(7)
C81 H81 0.9500
C82 C83 1.380(7)
C82 H82 0.9500
C83 H83 0.9500
C84 H84A 0.9900
C84 H84B 0.9900
C85 H85A 0.9800
C85 H85B 0.9800
C85 H85C 0.9800
C91 C92 1.3900
C91 C96 1.3900
C91 C97 1.441(8)
C92 C93 1.3900
C93 C94 1.3900
C94 C95 1.3900
C94 H94 0.9500
C95 C96 1.3900
C95 H95 0.9500
C96 H96 0.9500
C97 H97 0.9500
C98 C99 1.3900
C98 C103 1.3900
C99 C100 1.3900
C99 C104 1.579(5)
C100 C101 1.3900
C100 H100 0.9500
C101 C102 1.3900
C101 H101 0.9500
C102 C103 1.3900
C102 H102 0.9500
C103 H103 0.9500
C104 H10A 0.9900
C104 H10B 0.9900
C105 H10G 0.9800
C105 H10H 0.9800
C105 H10I 0.9800
C111 C112 1.3900
C111 C116 1.3900
C111 C117 1.4304
C112 C113 1.3900
C113 C114 1.3900
C114 C115 1.3900
C114 H114 0.9500
C115 C116 1.3900
C115 H115 0.9500
C116 H116 0.9500
C117 H117 0.9500
C118 C123 1.3845
C118 C119 1.4206
C119 C120 1.4043
C119 C124 1.4953
C120 C121 1.4042
C120 H120 0.9500
C121 C122 1.3734
C121 H121 0.9500
C122 C123 1.3653
C122 H122 0.9500
C123 H123 0.9500
C124 H12A 0.9900
C124 H12B 0.9900
C125 H12C 0.9800
C125 H12D 0.9800
C125 H12E 0.9800
C131 C132 1.404(7)
C131 C136 1.418(6)
C131 C137 1.423(7)
C132 C133 1.412(7)
C133 C134 1.394(7)
C134 C135 1.378(9)
C134 H134 0.9500
C135 C136 1.365(8)
C135 H135 0.9500
C136 H136 0.9500
C137 H137 0.9500
C138 C139 1.3900
C138 C143 1.3900
C139 C140 1.3900
C139 C144 1.5686
C140 C141 1.3900
C140 H140 0.9500
C141 C142 1.3900
C141 H141 0.9500
C142 C143 1.3900
C142 H142 0.9500
C143 H143 0.9500
C144 H14A 0.9900
C144 H14B 0.9900
C145 H14C 0.9800
C145 H14D 0.9800
C145 H14E 0.9800
C151 C152 1.416(7)
C151 C156 1.424(6)
C151 C157 1.429(7)
C152 C153 1.431(7)
C153 C154 1.375(6)
C154 C155 1.389(8)
C154 H154 0.9500
C155 C156 1.363(7)
C155 H155 0.9500
C156 H156 0.9500
C157 H157 0.9500
C158 C163 1.403(7)
C158 C159 1.413(6)
C159 C160 1.395(7)
C159 C164 1.529(6)
C160 C161 1.383(7)
C160 H160 0.9500
C161 C162 1.389(7)
C161 H161 0.9500
C162 C163 1.395(7)
C162 H162 0.9500
C163 H163 0.9500
C164 H16A 0.9900
C164 H16B 0.9900
C165 H16C 0.9800
C165 H16D 0.9800
C165 H16E 0.9800
C1 C2 1.390(18)
C2 C3 1.418(10)
C3 C4 1.497(10)
C4 C5 1.322(16)
C5 C6 1.41(2)

loop_
_geom_torsion_atom_site_label_1
_geom_torsion_atom_site_label_2
_geom_torsion_atom_site_label_3
_geom_torsion_atom_site_label_4
_geom_torsion
O51 Fe3 O1 Fe2 -36.0(3)
O52 Fe3 O1 Fe2 143.3(3)
O72 Fe3 O1 Fe2 -135.8(3)
N51 Fe3 O1 Fe2 54.5(3)
O31 Fe2 O1 Fe3 -36.9(3)
O32 Fe2 O1 Fe3 142.7(3)
O12 Fe2 O1 Fe3 -137.5(3)
N31 Fe2 O1 Fe3 53.8(3)
O91 Fe5 O2 Fe4 -45.0(5)
O92 Fe5 O2 Fe4 136.8(4)
O112 Fe5 O2 Fe4 -141.7(4)
N91 Fe5 O2 Fe4 45.7(4)
O71 Fe4 O2 Fe5 -37.1(5)
O72 Fe4 O2 Fe5 144.8(4)
O52 Fe4 O2 Fe5 -135.4(4)
N71 Fe4 O2 Fe5 54.8(4)
O131 Fe7 O3 Fe6 -34.5(4)
O132 Fe7 O3 Fe6 144.7(3)
O152 Fe7 O3 Fe6 -133.7(3)
N131 Fe7 O3 Fe6 54.7(3)
O111 Fe6 O3 Fe7 -41.8(4)
O112 Fe6 O3 Fe7 138.5(3)
O92 Fe6 O3 Fe7 -141.2(3)
N111 Fe6 O3 Fe7 50.5(4)
O11 Fe1 O4 Fe8 -38.4(3)
O12 Fe1 O4 Fe8 143.0(2)
O32 Fe1 O4 Fe8 -137.6(3)
N11 Fe1 O4 Fe8 53.3(3)
O151 Fe8 O4 Fe1 -37.0(3)
O152 Fe8 O4 Fe1 143.3(3)
O132 Fe8 O4 Fe1 -136.0(3)
N151 Fe8 O4 Fe1 54.0(3)
O4 Fe1 O11 C12 92.7(4)
O12 Fe1 O11 C12 -89.0(4)
O32 Fe1 O11 C12 -159.5(4)
N11 Fe1 O11 C12 -5.3(4)
O4 Fe1 O12 C24 -93.3(4)
O11 Fe1 O12 C24 88.3(4)
O32 Fe1 O12 C24 165.2(4)
N11 Fe1 O12 C24 4.3(3)
O4 Fe1 O12 Fe2 104.02(15)
O11 Fe1 O12 Fe2 -74.4(2)
O32 Fe1 O12 Fe2 2.45(12)
N11 Fe1 O12 Fe2 -158.37(15)
O1 Fe2 O12 C24 90.1(4)
O31 Fe2 O12 C24 -24.6(4)
O32 Fe2 O12 C24 -165.3(4)
N31 Fe2 O12 C24 -115.4(4)
O1 Fe2 O12 Fe1 -107.12(15)
O31 Fe2 O12 Fe1 138.18(14)
O32 Fe2 O12 Fe1 -2.50(13)
N31 Fe2 O12 Fe1 47.4(3)
O1 Fe2 O31 C32 94.6(4)
O32 Fe2 O31 C32 -84.8(4)
O12 Fe2 O31 C32 -156.1(3)
N31 Fe2 O31 C32 -3.0(3)
O1 Fe2 O32 C44 -95.9(3)
O31 Fe2 O32 C44 83.6(4)
O12 Fe2 O32 C44 161.0(3)
N31 Fe2 O32 C44 1.4(3)
O1 Fe2 O32 Fe1 105.54(15)
O31 Fe2 O32 Fe1 -75.0(2)
O12 Fe2 O32 Fe1 2.44(12)
N31 Fe2 O32 Fe1 -157.24(14)
O4 Fe1 O32 C44 92.3(3)
O11 Fe1 O32 C44 -26.9(3)
O12 Fe1 O32 C44 -161.8(3)
N11 Fe1 O32 C44 -112.9(4)
O4 Fe1 O32 Fe2 -108.37(14)
O11 Fe1 O32 Fe2 132.35(14)
O12 Fe1 O32 Fe2 -2.49(12)
N11 Fe1 O32 Fe2 46.3(3)
O1 Fe3 O51 C52 96.0(4)
O52 Fe3 O51 C52 -83.0(4)
O72 Fe3 O51 C52 -154.0(4)
N51 Fe3 O51 C52 -1.1(4)
O1 Fe3 O52 C64 -92.2(3)
O51 Fe3 O52 C64 86.8(4)
O72 Fe3 O52 C64 164.1(3)
N51 Fe3 O52 C64 4.5(3)
O1 Fe3 O52 Fe4 109.61(15)
O51 Fe3 O52 Fe4 -71.3(2)
O72 Fe3 O52 Fe4 5.92(12)
N51 Fe3 O52 Fe4 -153.69(14)
O2 Fe4 O52 C64 87.5(3)
O71 Fe4 O52 C64 -27.4(3)
O72 Fe4 O52 C64 -165.5(3)
N71 Fe4 O52 C64 -115.5(4)
O2 Fe4 O52 Fe3 -112.93(15)
O71 Fe4 O52 Fe3 132.12(16)
O72 Fe4 O52 Fe3 -5.97(12)
N71 Fe4 O52 Fe3 44.0(3)
O2 Fe4 O71 C72 90.5(4)
O72 Fe4 O71 C72 -92.1(4)
O52 Fe4 O71 C72 -161.8(4)
N71 Fe4 O71 C72 -8.2(4)
O2 Fe4 O72 C84 -95.2(3)
O71 Fe4 O72 C84 87.3(4)
O52 Fe4 O72 C84 163.0(3)
N71 Fe4 O72 C84 3.0(3)
O2 Fe4 O72 Fe3 107.64(16)
O71 Fe4 O72 Fe3 -69.9(2)
O52 Fe4 O72 Fe3 5.83(12)
N71 Fe4 O72 Fe3 -154.18(14)
O1 Fe3 O72 C84 89.2(3)
O51 Fe3 O72 C84 -27.2(3)
O52 Fe3 O72 C84 -163.5(3)
N51 Fe3 O72 C84 -113.7(4)
O1 Fe3 O72 Fe4 -113.21(14)
O51 Fe3 O72 Fe4 130.37(14)
O52 Fe3 O72 Fe4 -5.91(12)
N51 Fe3 O72 Fe4 43.9(3)
O2 Fe5 O91 C92 78.6(4)
O92 Fe5 O91 C92 -103.7(4)
O112 Fe5 O91 C92 -174.2(4)
N91 Fe5 O91 C92 -18.5(4)
O2 Fe5 O92 C104 -98.9(4)
O91 Fe5 O92 C104 83.3(4)
O112 Fe5 O92 C104 159.6(4)
N91 Fe5 O92 C104 -1.6(4)
O2 Fe5 O92 Fe6 107.09(17)
O91 Fe5 O92 Fe6 -70.7(2)
O112 Fe5 O92 Fe6 5.52(14)
N91 Fe5 O92 Fe6 -155.65(18)
O3 Fe6 O92 C104 98.1(4)
O111 Fe6 O92 C104 -16.2(4)
O112 Fe6 O92 C104 -159.0(4)
N111 Fe6 O92 C104 -104.3(5)
O3 Fe6 O92 Fe5 -108.47(17)
O111 Fe6 O92 Fe5 137.20(16)
O112 Fe6 O92 Fe5 -5.57(14)
N111 Fe6 O92 Fe5 49.1(3)
O3 Fe6 O111 C112 101.0(3)
O112 Fe6 O111 C112 -79.3(4)
O92 Fe6 O111 C112 -147.8(3)
N111 Fe6 O111 C112 0.6(3)
O3 Fe6 O112 C124 -80.6(3)
O111 Fe6 O112 C124 99.7(3)
O92 Fe6 O112 C124 173.3(3)
N111 Fe6 O112 C124 18.7(3)
O3 Fe6 O112 Fe5 111.61(16)
O111 Fe6 O112 Fe5 -68.1(2)
O92 Fe6 O112 Fe5 5.53(14)
N111 Fe6 O112 Fe5 -149.05(16)
O2 Fe5 O112 C124 73.8(3)
O91 Fe5 O112 C124 -42.8(2)
O92 Fe5 O112 C124 -175.1(3)
N91 Fe5 O112 C124 -124.1(4)
O2 Fe5 O112 Fe6 -116.74(16)
O91 Fe5 O112 Fe6 126.68(16)
O92 Fe5 O112 Fe6 -5.61(14)
N91 Fe5 O112 Fe6 45.4(5)
O3 Fe7 O131 C132 81.3(4)
O132 Fe7 O131 C132 -97.7(4)
O152 Fe7 O131 C132 -169.9(4)
N131 Fe7 O131 C132 -13.8(4)
O3 Fe7 O132 C144 -103.0(3)
O131 Fe7 O132 C144 76.0(4)
O152 Fe7 O132 C144 154.6(3)
N131 Fe7 O132 C144 -7.5(3)
O3 Fe7 O132 Fe8 105.79(16)
O131 Fe7 O132 Fe8 -75.2(2)
O152 Fe7 O132 Fe8 3.41(13)
N131 Fe7 O132 Fe8 -158.77(16)
O4 Fe8 O132 C144 101.1(3)
O151 Fe8 O132 C144 -15.6(3)
O152 Fe8 O132 C144 -155.0(3)
N151 Fe8 O132 C144 -101.9(4)
O4 Fe8 O132 Fe7 -107.35(15)
O151 Fe8 O132 Fe7 135.89(15)
O152 Fe8 O132 Fe7 -3.50(13)
N151 Fe8 O132 Fe7 49.6(4)
O4 Fe8 O151 C152 91.3(4)
O152 Fe8 O151 C152 -89.2(4)
O132 Fe8 O151 C152 -159.1(4)
N151 Fe8 O151 C152 -5.2(4)
O4 Fe8 O152 C164 -92.4(3)
O151 Fe8 O152 C164 88.1(4)
O132 Fe8 O152 C164 163.2(3)
N151 Fe8 O152 C164 3.9(3)
O4 Fe8 O152 Fe7 107.76(14)
O151 Fe8 O152 Fe7 -71.7(2)
O132 Fe8 O152 Fe7 3.40(13)
N151 Fe8 O152 Fe7 -155.96(14)
O3 Fe7 O152 C164 85.5(3)
O131 Fe7 O152 C164 -30.0(3)
O132 Fe7 O152 C164 -164.5(3)
N131 Fe7 O152 C164 -115.6(4)
O3 Fe7 O152 Fe8 -113.44(15)
O131 Fe7 O152 Fe8 131.02(15)
O132 Fe7 O152 Fe8 -3.49(13)
N131 Fe7 O152 Fe8 45.5(4)
O4 Fe1 N11 C17 -107.8(3)
O11 Fe1 N11 C17 10.1(3)
O12 Fe1 N11 C17 143.6(3)
O32 Fe1 N11 C17 96.8(4)
O4 Fe1 N11 C18 60.8(3)
O11 Fe1 N11 C18 178.6(3)
O12 Fe1 N11 C18 -47.8(3)
O32 Fe1 N11 C18 -94.7(4)
O1 Fe2 N31 C37 -109.4(3)
O31 Fe2 N31 C37 3.1(3)
O32 Fe2 N31 C37 143.1(3)
O12 Fe2 N31 C37 95.1(4)
O1 Fe2 N31 C38 60.8(3)
O31 Fe2 N31 C38 173.3(3)
O32 Fe2 N31 C38 -46.7(3)
O12 Fe2 N31 C38 -94.7(4)
O1 Fe3 N51 C57 -107.0(3)
O51 Fe3 N51 C57 7.6(3)
O52 Fe3 N51 C57 142.9(3)
O72 Fe3 N51 C57 95.0(4)
O1 Fe3 N51 C58 61.8(3)
O51 Fe3 N51 C58 176.3(3)
O52 Fe3 N51 C58 -48.3(3)
O72 Fe3 N51 C58 -96.2(4)
O2 Fe4 N71 C77 -106.3(4)
O71 Fe4 N71 C77 7.3(4)
O72 Fe4 N71 C77 144.0(4)
O52 Fe4 N71 C77 96.1(4)
O2 Fe4 N71 C78 62.1(3)
O71 Fe4 N71 C78 175.7(3)
O72 Fe4 N71 C78 -47.6(3)
O52 Fe4 N71 C78 -95.6(4)
O2 Fe5 N91 C98 64.9(3)
O91 Fe5 N91 C98 -179.4(3)
O92 Fe5 N91 C98 -48.8(3)
O112 Fe5 N91 C98 -97.8(4)
O2 Fe5 N91 C97 -97.5(4)
O91 Fe5 N91 C97 18.2(4)
O92 Fe5 N91 C97 148.8(4)
O112 Fe5 N91 C97 99.8(5)
O2 Fe5 N91 C10A 70.7(3)
O91 Fe5 N91 C10A -173.6(3)
O92 Fe5 N91 C10A -43.0(3)
O112 Fe5 N91 C10A -91.9(5)
O3 Fe6 N111 C117 -116.3(2)
O111 Fe6 N111 C117 -3.7(2)
O112 Fe6 N111 C117 137.7(3)
O92 Fe6 N111 C117 85.2(3)
O3 Fe6 N111 C118 58.4(2)
O111 Fe6 N111 C118 171.0(2)
O112 Fe6 N111 C118 -47.6(2)
O92 Fe6 N111 C118 -100.1(3)
O3 Fe7 N131 C137 -98.0(4)
O131 Fe7 N131 C137 15.8(4)
O132 Fe7 N131 C137 149.4(4)
O152 Fe7 N131 C137 102.3(4)
O3 Fe7 N131 C138 66.3(2)
O131 Fe7 N131 C138 -179.9(2)
O132 Fe7 N131 C138 -46.2(2)
O152 Fe7 N131 C138 -93.4(4)
O4 Fe8 N151 C157 -107.4(3)
O151 Fe8 N151 C157 7.8(3)
O152 Fe8 N151 C157 145.7(3)
O132 Fe8 N151 C157 94.6(4)
O4 Fe8 N151 C158 62.3(3)
O151 Fe8 N151 C158 177.6(3)
O152 Fe8 N151 C158 -44.5(3)
O132 Fe8 N151 C158 -95.6(4)
C98 N91 C10A C10F 18.6(14)
C97 N91 C10A C10F 36.8(5)
Fe5 N91 C10A C10F -130.86(19)
C98 N91 C10A C10B -163.0(15)
C97 N91 C10A C10B -144.8(4)
Fe5 N91 C10A C10B 47.6(3)
C10B C10A C10F C10E 0.0
N91 C10A C10F C10E 178.5(2)
C10A C10F C10E C10D 0.0
C10F C10E C10D C10C 0.0
C10E C10D C10C C10B 0.0
C10D C10C C10B C10A 0.0
C10D C10C C10B C104 172.6(5)
C10F C10A C10B C10C 0.0
N91 C10A C10B C10C -178.4(2)
C10F C10A C10B C104 -173.6(4)
N91 C10A C10B C104 8.0(4)
Fe1 O11 C12 C13 178.0(3)
Fe1 O11 C12 C11 -0.9(6)
C16 C11 C12 O11 -177.4(4)
C17 C11 C12 O11 5.4(6)
C16 C11 C12 C13 3.6(6)
C17 C11 C12 C13 -173.5(4)
C25 O13 C13 C14 18.2(7)
C25 O13 C13 C12 -160.4(4)
O11 C12 C13 O13 -2.9(6)
C11 C12 C13 O13 176.1(4)
O11 C12 C13 C14 178.3(4)
C11 C12 C13 C14 -2.7(6)
O13 C13 C14 C15 -178.7(4)
C12 C13 C14 C15 -0.1(7)
C13 C14 C15 C16 2.0(7)
C14 C15 C16 C11 -1.0(7)
C12 C11 C16 C15 -1.8(6)
C17 C11 C16 C15 175.5(4)
C18 N11 C17 C11 -178.0(4)
Fe1 N11 C17 C11 -9.6(6)
C12 C11 C17 N11 0.6(7)
C16 C11 C17 N11 -176.6(4)
C17 N11 C18 C23 41.2(6)
Fe1 N11 C18 C23 -128.2(4)
C17 N11 C18 C19 -141.6(4)
Fe1 N11 C18 C19 49.0(5)
C23 C18 C19 C20 -2.5(7)
N11 C18 C19 C20 -179.7(4)
C23 C18 C19 C24 -178.4(4)
N11 C18 C19 C24 4.4(6)
C18 C19 C20 C21 0.3(7)
C24 C19 C20 C21 176.3(4)
C19 C20 C21 C22 0.8(7)
C20 C21 C22 C23 0.2(7)
C21 C22 C23 C18 -2.4(7)
C19 C18 C23 C22 3.6(7)
N11 C18 C23 C22 -179.3(4)
Fe1 O12 C24 C19 38.5(5)
Fe2 O12 C24 C19 -162.4(3)
C20 C19 C24 O12 132.8(4)
C18 C19 C24 O12 -51.3(6)
Fe2 O31 C32 C33 -177.1(3)
Fe2 O31 C32 C31 2.6(6)
C36 C31 C32 O31 -179.5(4)
C37 C31 C32 O31 -1.0(6)
C36 C31 C32 C33 0.1(5)
C37 C31 C32 C33 178.6(4)
C45 O33 C33 C34 -13.3(6)
C45 O33 C33 C32 167.0(4)
O31 C32 C33 O33 -1.6(5)
C31 C32 C33 O33 178.7(3)
O31 C32 C33 C34 178.7(4)
C31 C32 C33 C34 -1.0(6)
O33 C33 C34 C35 -178.8(4)
C32 C33 C34 C35 1.0(6)
C33 C34 C35 C36 0.0(7)
C34 C35 C36 C31 -0.9(7)
C32 C31 C36 C35 0.8(6)
C37 C31 C36 C35 -177.8(4)
C38 N31 C37 C31 -173.3(4)
Fe2 N31 C37 C31 -3.2(5)
C36 C31 C37 N31 -179.8(4)
C32 C31 C37 N31 1.6(6)
C37 N31 C38 C43 41.7(5)
Fe2 N31 C38 C43 -129.3(4)
C37 N31 C38 C39 -139.5(4)
Fe2 N31 C38 C39 49.4(4)
C43 C38 C39 C40 -2.4(6)
N31 C38 C39 C40 178.9(4)
C43 C38 C39 C44 -177.5(4)
N31 C38 C39 C44 3.8(6)
C38 C39 C40 C41 -0.4(7)
C44 C39 C40 C41 174.7(4)
C39 C40 C41 C42 1.2(7)
C40 C41 C42 C43 0.8(7)
C41 C42 C43 C38 -3.7(7)
C39 C38 C43 C42 4.4(7)
N31 C38 C43 C42 -176.9(4)
Fe2 O32 C44 C39 42.1(5)
Fe1 O32 C44 C39 -163.5(3)
C40 C39 C44 O32 132.9(4)
C38 C39 C44 O32 -52.1(6)
Fe3 O51 C52 C51 -3.0(6)
Fe3 O51 C52 C53 175.3(3)
C56 C51 C52 O51 -179.5(4)
C57 C51 C52 O51 2.1(6)
C56 C51 C52 C53 2.1(6)
C57 C51 C52 C53 -176.2(4)
C65 O53 C53 C54 4.0(6)
C65 O53 C53 C52 -175.0(4)
O51 C52 C53 C54 -177.7(4)
C51 C52 C53 C54 0.7(6)
O51 C52 C53 O53 1.3(6)
C51 C52 C53 O53 179.7(4)
O53 C53 C54 C55 178.8(4)
C52 C53 C54 C55 -2.3(7)
C53 C54 C55 C56 1.0(7)
C54 C55 C56 C51 1.9(7)
C52 C51 C56 C55 -3.5(7)
C57 C51 C56 C55 174.9(4)
C58 N51 C57 C51 -179.2(4)
Fe3 N51 C57 C51 -10.7(6)
C52 C51 C57 N51 5.4(7)
C56 C51 C57 N51 -173.0(4)
C57 N51 C58 C63 41.3(5)
Fe3 N51 C58 C63 -128.3(3)
C57 N51 C58 C59 -140.2(4)
Fe3 N51 C58 C59 50.2(4)
C63 C58 C59 C60 -1.1(6)
N51 C58 C59 C60 -179.6(4)
C63 C58 C59 C64 -178.3(4)
N51 C58 C59 C64 3.2(6)
C58 C59 C60 C61 -1.3(7)
C64 C59 C60 C61 176.0(4)
C59 C60 C61 C62 1.9(7)
C60 C61 C62 C63 -0.2(7)
C59 C58 C63 C62 2.7(6)
N51 C58 C63 C62 -178.8(4)
C61 C62 C63 C58 -2.0(6)
Fe3 O52 C64 C59 38.7(5)
Fe4 O52 C64 C59 -166.8(3)
C60 C59 C64 O52 132.3(4)
C58 C59 C64 O52 -50.5(6)
Fe4 O71 C72 C71 6.4(7)
Fe4 O71 C72 C73 -172.2(3)
C76 C71 C72 O71 -178.9(4)
C77 C71 C72 O71 -0.4(7)
C76 C71 C72 C73 -0.3(6)
C77 C71 C72 C73 178.2(4)
C85 O73 C73 C74 -12.3(7)
C85 O73 C73 C72 169.4(5)
O71 C72 C73 O73 -4.2(6)
C71 C72 C73 O73 177.1(4)
O71 C72 C73 C74 177.5(4)
C71 C72 C73 C74 -1.2(7)
O73 C73 C74 C75 -177.2(5)
C72 C73 C74 C75 1.0(7)
C73 C74 C75 C76 0.8(8)
C74 C75 C76 C71 -2.3(8)
C72 C71 C76 C75 2.1(7)
C77 C71 C76 C75 -176.5(4)
C78 N71 C77 C71 -173.4(4)
Fe4 N71 C77 C71 -5.3(6)
C72 C71 C77 N71 0.5(7)
C76 C71 C77 N71 179.1(4)
C77 N71 C78 C83 44.5(6)
Fe4 N71 C78 C83 -124.7(4)
C77 N71 C78 C79 -139.6(4)
Fe4 N71 C78 C79 51.2(5)
C83 C78 C79 C80 -2.2(7)
N71 C78 C79 C80 -178.1(4)
C83 C78 C79 C84 177.7(4)
N71 C78 C79 C84 1.8(6)
C78 C79 C80 C81 0.3(8)
C84 C79 C80 C81 -179.7(5)
C79 C80 C81 C82 2.0(8)
C80 C81 C82 C83 -2.3(8)
C81 C82 C83 C78 0.4(8)
C79 C78 C83 C82 1.9(7)
N71 C78 C83 C82 177.7(4)
Fe4 O72 C84 C79 39.9(5)
Fe3 O72 C84 C79 -167.6(3)
C80 C79 C84 O72 129.6(5)
C78 C79 C84 O72 -50.3(6)
Fe5 O91 C92 C91 9.7(5)
Fe5 O91 C92 C93 -167.4(2)
C96 C91 C92 O91 -177.1(3)
C97 C91 C92 O91 6.2(4)
C96 C91 C92 C93 0.0
C97 C91 C92 C93 -176.7(3)
C105 O93 C93 C94 -3.7(6)
C105 O93 C93 C92 177.9(4)
O91 C92 C93 O93 -4.4(3)
C91 C92 C93 O93 178.4(3)
O91 C92 C93 C94 177.2(3)
C91 C92 C93 C94 0.0
O93 C93 C94 C95 -178.3(4)
C92 C93 C94 C95 0.0
C93 C94 C95 C96 0.0
C94 C95 C96 C91 0.0
C92 C91 C96 C95 0.0
C97 C91 C96 C95 176.9(3)
C98 N91 C97 C91 -174.8(4)
C10A N91 C97 C91 -178.4(4)
Fe5 N91 C97 C91 -12.2(6)
C92 C91 C97 N91 -3.4(6)
C96 C91 C97 N91 179.7(4)
C97 N91 C98 C99 -146.6(3)
C10A N91 C98 C99 17.1(14)
Fe5 N91 C98 C99 50.1(3)
C97 N91 C98 C103 36.6(5)
C10A N91 C98 C103 -159.8(15)
Fe5 N91 C98 C103 -126.81(18)
N91 C98 C99 C100 -177.0(3)
C103 C98 C99 C100 0.0
N91 C98 C99 C104 5.0(3)
C103 C98 C99 C104 -178.0(3)
C98 C99 C100 C101 0.0
C104 C99 C100 C101 178.2(2)
C99 C100 C101 C102 0.0
C100 C101 C102 C103 0.0
C101 C102 C103 C98 0.0
N91 C98 C103 C102 176.8(3)
C99 C98 C103 C102 0.0
Fe5 O92 C104 C10B 58.2(6)
Fe6 O92 C104 C10B -153.6(3)
Fe5 O92 C104 C99 42.2(6)
Fe6 O92 C104 C99 -169.6(3)
C10C C10B C104 O92 121.7(4)
C10A C10B C104 O92 -65.2(5)
C10C C10B C104 C99 -160.5(12)
C10A C10B C104 C99 12.5(9)
C98 C99 C104 O92 -54.7(5)
C100 C99 C104 O92 127.2(3)
C98 C99 C104 C10B -163.0(11)
C100 C99 C104 C10B 18.9(11)
Fe6 O111 C112 C111 2.8(4)
Fe6 O111 C112 C113 -176.44(19)
C116 C111 C112 O111 -179.21(17)
C117 C111 C112 O111 -3.92(17)
C116 C111 C112 C113 0.0
C117 C111 C112 C113 175.3
C125 O113 C113 C114 96.4(3)
C125 O113 C113 C112 -83.5(3)
O111 C112 C113 O113 -0.8(2)
C111 C112 C113 O113 180.0(2)
O111 C112 C113 C114 179.25(17)
C111 C112 C113 C114 0.0
O113 C113 C114 C115 -179.97(19)
C112 C113 C114 C115 0.0
C113 C114 C115 C116 0.0
C114 C115 C116 C111 0.0
C112 C111 C116 C115 0.0
C117 C111 C116 C115 -175.7
C118 N111 C117 C111 -170.85(12)
Fe6 N111 C117 C111 3.8(3)
C112 C111 C117 N111 0.43(18)
C116 C111 C117 N111 175.91(18)
C117 N111 C118 C123 43.0(3)
Fe6 N111 C118 C123 -132.03(13)
C117 N111 C118 C119 -140.77(18)
Fe6 N111 C118 C119 44.2(2)
C123 C118 C119 C120 -3.7
N111 C118 C119 C120 -179.77(16)
C123 C118 C119 C124 -178.9
N111 C118 C119 C124 5.03(16)
C118 C119 C120 C121 0.1
C124 C119 C120 C121 175.6
C119 C120 C121 C122 1.9
C120 C121 C122 C123 -0.4
C121 C122 C123 C118 -3.1
C119 C118 C123 C122 5.3
N111 C118 C123 C122 -178.59(16)
Fe6 O112 C124 C119 16.7(3)
Fe5 O112 C124 C119 -177.31(13)
C120 C119 C124 O112 147.63(16)
C118 C119 C124 O112 -37.27(16)
Fe7 O131 C132 C131 7.5(6)
Fe7 O131 C132 C133 -174.7(3)
C136 C131 C132 O131 -177.8(4)
C137 C131 C132 O131 3.1(7)
C136 C131 C132 C133 4.4(6)
C137 C131 C132 C133 -174.7(4)
C145 O133 C133 C134 14.3(8)
C145 O133 C133 C132 -165.5(5)
O131 C132 C133 O133 -2.5(6)
C131 C132 C133 O133 175.3(4)
O131 C132 C133 C134 177.6(4)
C131 C132 C133 C134 -4.5(6)
O133 C133 C134 C135 -177.8(5)
C132 C133 C134 C135 2.0(7)
C133 C134 C135 C136 0.6(8)
C134 C135 C136 C131 -0.7(8)
C132 C131 C136 C135 -1.9(7)
C137 C131 C136 C135 177.2(5)
C138 N131 C137 C131 -176.5(4)
Fe7 N131 C137 C131 -12.9(6)
C132 C131 C137 N131 0.9(7)
C136 C131 C137 N131 -178.2(4)
C137 N131 C138 C139 -135.7(3)
Fe7 N131 C138 C139 59.0(3)
C137 N131 C138 C143 38.8(4)
Fe7 N131 C138 C143 -126.53(17)
C143 C138 C139 C140 0.0
N131 C138 C139 C140 174.7(2)
C143 C138 C139 C144 174.6
N131 C138 C139 C144 -10.7(2)
C138 C139 C140 C141 0.0
C144 C139 C140 C141 -174.7
C139 C140 C141 C142 0.0
C140 C141 C142 C143 0.0
C141 C142 C143 C138 0.0
C139 C138 C143 C142 0.0
N131 C138 C143 C142 -174.3(2)
Fe7 O132 C144 C139 49.9(3)
Fe8 O132 C144 C139 -164.53(16)
C138 C139 C144 O132 -47.2(2)
C140 C139 C144 O132 127.4(2)
Fe8 O151 C152 C151 1.8(6)
Fe8 O151 C152 C153 -178.7(3)
C156 C151 C152 O151 -178.1(4)
C157 C151 C152 O151 1.4(7)
C156 C151 C152 C153 2.5(6)
C157 C151 C152 C153 -178.1(4)
C165 O153 C153 C154 -8.6(8)
C165 O153 C153 C152 172.4(6)
O151 C152 C153 O153 -2.1(6)
C151 C152 C153 O153 177.4(4)
O151 C152 C153 C154 178.9(4)
C151 C152 C153 C154 -1.7(7)
O153 C153 C154 C155 -179.0(5)
C152 C153 C154 C155 0.0(8)
C153 C154 C155 C156 0.9(8)
C154 C155 C156 C151 0.0(8)
C152 C151 C156 C155 -1.7(7)
C157 C151 C156 C155 178.8(5)
C158 N151 C157 C151 -177.7(4)
Fe8 N151 C157 C151 -8.0(6)
C152 C151 C157 N151 2.4(7)
C156 C151 C157 N151 -178.1(4)
C157 N151 C158 C163 40.5(5)
Fe8 N151 C158 C163 -129.9(3)
C157 N151 C158 C159 -143.0(4)
Fe8 N151 C158 C159 46.5(5)
C163 C158 C159 C160 -4.6(6)
N151 C158 C159 C160 178.9(4)
C163 C158 C159 C164 179.2(4)
N151 C158 C159 C164 2.7(6)
C158 C159 C160 C161 1.9(7)
C164 C159 C160 C161 178.2(4)
C159 C160 C161 C162 0.8(7)
C160 C161 C162 C163 -0.7(7)
C161 C162 C163 C158 -2.2(7)
C159 C158 C163 C162 4.8(6)
N151 C158 C163 C162 -178.8(4)
Fe8 O152 C164 C159 35.2(5)
Fe7 O152 C164 C159 -168.8(2)
C160 C159 C164 O152 137.8(4)
C158 C159 C164 O152 -46.0(5)
C1 C2 C3 C4 -177.0(9)
C2 C3 C4 C5 -170.0(9)
C3 C4 C5 C6 172.4(11)

loop_
_platon_squeeze_void_nr
_platon_squeeze_void_average_x
_platon_squeeze_void_average_y
_platon_squeeze_void_average_z
_platon_squeeze_void_volume
_platon_squeeze_void_count_electrons
_platon_squeeze_void_content
1 -0.010 0.000 -0.010 1261 266 ' '
2 -0.007 0.500 -0.007 1260 264 ' '
3 0.098 0.496 0.596 6 1 ' '
4 0.402 0.996 0.904 6 1 ' '
5 0.598 0.004 0.096 6 1 ' '
6 0.902 0.504 0.404 6 1 ' '
